data_7106656
loop_
_publ_author_name
'Yuan-Yuan Zhu'
'Xiao Guo'
'Chang Cui'
'Bing-Wu Wang'
'Zhe-Ming Wang'
'Song Gao'

_publ_section_title
;
 An Enantiopure Fe(III)4 Single Molecule Magnet
;
_journal_name_full Chem.Commun.
_journal_page_first 8049
_journal_paper_doi 10.1039/c1cc12831k
_journal_volume 47
_journal_year 2011
_chemical_absolute_configuration ad
_chemical_formula_sum 'C105 H115 Fe4 N11 O18'
_chemical_formula_weight 2042.48
_chemical_name_systematic
;
?
;
_space_group_IT_number 4
_symmetry_cell_setting monoclinic
_symmetry_space_group_name_Hall 'P 2yb'
_symmetry_space_group_name_H-M 'P 1 21 1'
_atom_sites_solution_hydrogens geom
_atom_sites_solution_primary direct
_atom_sites_solution_secondary difmap
_audit_creation_method SHELXL-97
_cell_angle_alpha 90.00
_cell_angle_beta 103.008(3)
_cell_angle_gamma 90.00
_cell_formula_units_Z 2
_cell_length_a 14.705(3)
_cell_length_b 23.330(5)
_cell_length_c 15.038(3)
_cell_measurement_reflns_used 17771
_cell_measurement_temperature 173(2)
_cell_measurement_theta_max 27.4849
_cell_measurement_theta_min 1.3898
_cell_volume 5026.7(18)
_computing_cell_refinement 'CrystalClear (Rigaku Inc., 2007)'
_computing_data_collection 'CrystalClear (Rigaku Inc., 2007)'
_computing_data_reduction 'CrystalClear (Rigaku Inc., 2007)'
_computing_molecular_graphics 'Bruker SHELXTL V5.1 (Sheldrick, 1998)'
_computing_publication_material 'SHELXL-97 (Sheldrick, 1997)'
_computing_structure_refinement 'SHELXL-97 (Sheldrick, 1997)'
_computing_structure_solution 'SHELXS-97 (Sheldrick, 1990)'
_diffrn_ambient_temperature 173(2)
_diffrn_detector_area_resol_mean 28.5714
_diffrn_measured_fraction_theta_full 0.997
_diffrn_measured_fraction_theta_max 0.997
_diffrn_measurement_device_type MM007HF+CCD(Saturn724+)
_diffrn_measurement_method '\w scans at fixed \c = 45\%'
_diffrn_radiation_monochromator Confocal
_diffrn_radiation_source 'Rotating Anode'
_diffrn_radiation_type MoK\a
_diffrn_radiation_wavelength 0.71073
_diffrn_reflns_av_R_equivalents 0.0705
_diffrn_reflns_av_sigmaI/netI 0.1071
_diffrn_reflns_limit_h_max 18
_diffrn_reflns_limit_h_min -19
_diffrn_reflns_limit_k_max 30
_diffrn_reflns_limit_k_min -28
_diffrn_reflns_limit_l_max 19
_diffrn_reflns_limit_l_min -19
_diffrn_reflns_number 41630
_diffrn_reflns_theta_full 27.46
_diffrn_reflns_theta_max 27.46
_diffrn_reflns_theta_min 1.67
_diffrn_standards_decay_% none
_exptl_absorpt_coefficient_mu 0.638
_exptl_absorpt_correction_T_max 1.0000
_exptl_absorpt_correction_T_min 0.7506
_exptl_absorpt_correction_type multi-scan
_exptl_absorpt_process_details 'CrystalClear (Rigaku Inc., 2008)'
_exptl_crystal_colour brown
_exptl_crystal_density_diffrn 1.350
_exptl_crystal_density_method 'not measured'
_exptl_crystal_description block
_exptl_crystal_F_000 2140
_exptl_crystal_size_max 0.354
_exptl_crystal_size_mid 0.209
_exptl_crystal_size_min 0.130
_refine_diff_density_max 0.583
_refine_diff_density_min -0.466
_refine_diff_density_rms 0.072
_refine_ls_abs_structure_details 'Flack H D (1983), Acta Cryst. A39, 876-881'
_refine_ls_abs_structure_Flack 0.021(14)
_refine_ls_extinction_coef 0.00063(16)
_refine_ls_extinction_expression Fc^*^=kFc[1+0.001xFc^2^\l^3^/sin(2\q)]^-1/4^
_refine_ls_extinction_method SHELXL
_refine_ls_goodness_of_fit_ref 1.095
_refine_ls_hydrogen_treatment constr
_refine_ls_matrix_type full
_refine_ls_number_parameters 1272
_refine_ls_number_reflns 21440
_refine_ls_number_restraints 889
_refine_ls_restrained_S_all 1.095
_refine_ls_R_factor_all 0.0925
_refine_ls_R_factor_gt 0.0767
_refine_ls_shift/su_max 0.000
_refine_ls_shift/su_mean 0.000
_refine_ls_structure_factor_coef Fsqd
_refine_ls_weighting_details 'calc w=1/[\s^2^(Fo^2^)+(0.0323P)^2^+4.7039P] where P=(Fo^2^+2Fc^2^)/3'
_refine_ls_weighting_scheme calc
_refine_ls_wR_factor_gt 0.1445
_refine_ls_wR_factor_ref 0.1556
_reflns_number_gt 18062
_reflns_number_total 21440
_reflns_threshold_expression >2sigma(I)
_cod_data_source_file c1cc12831k.txt
_cod_data_source_block a
_cod_depositor_comments
;
The following automatic conversions were performed:

'_refine_ls_hydrogen_treatment' value 'constr.' was replaced with the
value 'constr' as specified in the replacement file
'src/cod-tools/trunk/data/replacement-values/replacement_values.lst'.

Automatic conversion script
Id: cif_fix_values 5376 2017-05-30 11:51:03Z andrius 
;
_cod_original_cell_volume 5026.3(19)
_cod_original_sg_symbol_H-M P2(1)
_cod_database_code 7106656

loop_
_symmetry_equiv_pos_as_xyz
'x, y, z'
'-x, y+1/2, -z'

loop_
_atom_site_label
_atom_site_type_symbol
_atom_site_fract_x
_atom_site_fract_y
_atom_site_fract_z
_atom_site_U_iso_or_equiv
_atom_site_adp_type
_atom_site_occupancy
_atom_site_symmetry_multiplicity
_atom_site_calc_flag
_atom_site_refinement_flags
_atom_site_disorder_assembly
_atom_site_disorder_group
Fe1 Fe 0.36920(5) 0.55741(3) 0.12971(5) 0.02599(16) Uani 1 1 d . . .
Fe2 Fe 0.23592(5) 0.58977(3) -0.06595(5) 0.02803(17) Uani 1 1 d . . .
Fe3 Fe 0.58060(5) 0.51810(3) 0.12486(5) 0.02929(17) Uani 1 1 d . . .
Fe4 Fe 0.29202(5) 0.56516(3) 0.31413(5) 0.02779(16) Uani 1 1 d . . .
O1 O 0.1954(3) 0.53920(17) -0.1683(2) 0.0371(9) Uani 1 1 d U . .
O2 O 0.3269(3) 0.62373(15) 0.0414(2) 0.0291(8) Uani 1 1 d U . .
O3 O 0.1832(3) 0.66253(17) -0.1137(3) 0.0362(9) Uani 1 1 d U . .
O4 O 0.2718(2) 0.52491(15) 0.0248(2) 0.0299(8) Uani 1 1 d U . .
O5 O 0.6489(3) 0.44780(17) 0.1580(3) 0.0386(9) Uani 1 1 d U . .
O6 O 0.5009(2) 0.58654(15) 0.1402(2) 0.0299(8) Uani 1 1 d U . .
O7 O 0.6720(2) 0.56190(18) 0.0813(3) 0.0384(9) Uani 1 1 d U . .
O8 O 0.4508(3) 0.48794(15) 0.1214(2) 0.0297(8) Uani 1 1 d U . .
O9 O 0.1937(3) 0.52008(17) 0.3449(3) 0.0343(8) Uani 1 1 d U . .
O10 O 0.3573(2) 0.61136(14) 0.2334(2) 0.0272(8) Uani 1 1 d U . .
O11 O 0.3236(3) 0.61574(16) 0.4180(3) 0.0345(9) Uani 1 1 d U . .
O12 O 0.3111(3) 0.51134(15) 0.2159(2) 0.0294(8) Uani 1 1 d U . .
O13 O 0.9619(5) 0.4328(3) 0.6112(5) 0.092(2) Uani 1 1 d U . .
O14 O 0.6703(4) 0.4693(2) 0.5786(4) 0.0683(15) Uani 1 1 d U . .
O16 O 0.0550(4) 0.7543(2) 0.5529(4) 0.0625(14) Uani 1 1 d U . .
O17 O 0.8933(4) 0.7014(2) 0.1624(4) 0.0614(13) Uani 1 1 d U . .
O18 O 0.9372(5) 0.8466(4) 0.4592(7) 0.152(4) Uani 1 1 d . . .
H18B H 0.9715 0.8757 0.4345 0.182 Uiso 1 1 d R . .
H18A H 0.9847 0.8184 0.4831 0.182 Uiso 1 1 d R . .
N1 N 0.3559(3) 0.60688(18) -0.1203(3) 0.0302(9) Uani 1 1 d U . .
N2 N 0.1155(3) 0.58074(18) -0.0096(3) 0.0287(9) Uani 1 1 d U . .
N3 N 0.6291(3) 0.54169(17) 0.2658(3) 0.0281(9) Uani 1 1 d U . .
N4 N 0.5320(3) 0.49037(19) -0.0135(3) 0.0306(9) Uani 1 1 d U . .
N5 N 0.1866(3) 0.62275(18) 0.2489(3) 0.0286(9) Uani 1 1 d U . .
N6 N 0.4047(3) 0.51297(18) 0.3824(3) 0.0274(9) Uani 1 1 d U . .
N7 N 0.9154(5) 0.5256(3) 0.5889(5) 0.0758(19) Uani 1 1 d U . .
N8 N 0.6212(5) 0.4031(3) 0.6672(5) 0.079(2) Uani 1 1 d U . .
N10 N 0.1188(4) 0.6650(2) 0.5661(4) 0.0484(13) Uani 1 1 d U . .
N11 N 0.8469(4) 0.7943(3) 0.1401(5) 0.0660(17) Uani 1 1 d U . .
C1 C 0.2291(4) 0.5250(2) -0.2394(4) 0.0326(11) Uani 1 1 d U . .
C2 C 0.3133(4) 0.5478(2) -0.2558(4) 0.0318(11) Uani 1 1 d U . .
C3 C 0.3716(4) 0.5877(2) -0.1952(3) 0.0309(11) Uani 1 1 d U . .
H3 H 0.4252 0.6007 -0.2120 0.037 Uiso 1 1 calc R . .
C4 C 0.4272(4) 0.6440(2) -0.0609(4) 0.0292(11) Uani 1 1 d U . .
H4 H 0.4793 0.6194 -0.0314 0.035 Uiso 1 1 calc R . .
C5 C 0.3813(4) 0.6671(2) 0.0132(4) 0.0312(11) Uani 1 1 d U . .
H5A H 0.4290 0.6799 0.0649 0.037 Uiso 1 1 calc R . .
H5B H 0.3421 0.6996 -0.0101 0.037 Uiso 1 1 calc R . .
C6 C 0.1197(4) 0.6960(2) -0.0920(4) 0.0342(11) Uani 1 1 d U . .
C7 C 0.0560(4) 0.6779(2) -0.0410(4) 0.0318(11) Uani 1 1 d U . .
C8 C 0.0568(4) 0.6206(2) -0.0035(4) 0.0305(11) Uani 1 1 d U . .
H8 H 0.0107 0.6119 0.0277 0.037 Uiso 1 1 calc R . .
C9 C 0.1124(4) 0.5263(2) 0.0408(4) 0.0305(11) Uani 1 1 d U . .
H9 H 0.1249 0.5353 0.1061 0.037 Uiso 1 1 calc R . .
C10 C 0.1926(4) 0.4887(2) 0.0241(4) 0.0320(11) Uani 1 1 d U . .
H10A H 0.2084 0.4598 0.0715 0.038 Uiso 1 1 calc R . .
H10B H 0.1739 0.4694 -0.0343 0.038 Uiso 1 1 calc R . .
C11 C 0.6963(4) 0.4260(2) 0.2349(4) 0.0328(11) Uani 1 1 d U . .
C12 C 0.7049(4) 0.4522(2) 0.3204(4) 0.0323(11) Uani 1 1 d U . .
C13 C 0.6697(4) 0.5087(2) 0.3310(4) 0.0310(11) Uani 1 1 d U . .
H13 H 0.6770 0.5225 0.3902 0.037 Uiso 1 1 calc R . .
C14 C 0.5964(4) 0.5994(2) 0.2897(4) 0.0299(11) Uani 1 1 d U . .
H14 H 0.5480 0.5937 0.3243 0.036 Uiso 1 1 calc R . .
C15 C 0.5520(4) 0.6275(2) 0.1996(4) 0.0297(11) Uani 1 1 d U . .
H15A H 0.5109 0.6582 0.2097 0.036 Uiso 1 1 calc R . .
H15B H 0.6000 0.6439 0.1726 0.036 Uiso 1 1 calc R . .
C16 C 0.6944(4) 0.5690(3) 0.0011(4) 0.0353(11) Uani 1 1 d U . .
C17 C 0.6448(4) 0.5415(2) -0.0795(4) 0.0358(12) Uani 1 1 d U . .
C18 C 0.5660(4) 0.5044(2) -0.0823(4) 0.0302(11) Uani 1 1 d U . .
H18 H 0.5371 0.4891 -0.1387 0.036 Uiso 1 1 calc R . .
C19 C 0.4463(4) 0.4549(2) -0.0305(4) 0.0290(10) Uani 1 1 d U . .
H19 H 0.3942 0.4791 -0.0614 0.035 Uiso 1 1 calc R . .
C20 C 0.4298(4) 0.4396(2) 0.0631(4) 0.0304(11) Uani 1 1 d U . .
H20A H 0.3653 0.4284 0.0576 0.036 Uiso 1 1 calc R . .
H20B H 0.4693 0.4076 0.0886 0.036 Uiso 1 1 calc R . .
C21 C 0.1013(4) 0.5235(2) 0.3225(4) 0.0348(11) Uani 1 1 d U . .
C22 C 0.0525(4) 0.5711(2) 0.2749(4) 0.0355(12) Uani 1 1 d U . .
C23 C 0.0975(4) 0.6181(2) 0.2422(4) 0.0330(11) Uani 1 1 d U . .
H23 H 0.0600 0.6479 0.2138 0.040 Uiso 1 1 calc R . .
C24 C 0.2205(4) 0.6725(2) 0.2047(4) 0.0299(11) Uani 1 1 d U . .
H24 H 0.2004 0.6675 0.1384 0.036 Uiso 1 1 calc R . .
C25 C 0.3286(4) 0.6694(2) 0.2306(4) 0.0291(11) Uani 1 1 d U . .
H25A H 0.3542 0.6901 0.1859 0.035 Uiso 1 1 calc R . .
H25B H 0.3517 0.6871 0.2897 0.035 Uiso 1 1 calc R . .
C26 C 0.3962(4) 0.6202(2) 0.4859(4) 0.0326(11) Uani 1 1 d U . .
C27 C 0.4694(4) 0.5788(2) 0.5053(4) 0.0308(11) Uani 1 1 d U . .
C28 C 0.4694(4) 0.5274(2) 0.4521(3) 0.0297(11) Uani 1 1 d U . .
H28 H 0.5199 0.5026 0.4693 0.036 Uiso 1 1 calc R . .
C29 C 0.4159(4) 0.4593(2) 0.3318(4) 0.0297(11) Uani 1 1 d U . .
H29 H 0.4722 0.4633 0.3077 0.036 Uiso 1 1 calc R . .
C30 C 0.3325(4) 0.4553(2) 0.2511(4) 0.0286(11) Uani 1 1 d U . .
H30A H 0.3472 0.4306 0.2043 0.034 Uiso 1 1 calc R . .
H30B H 0.2793 0.4392 0.2705 0.034 Uiso 1 1 calc R . .
C31 C 0.1788(4) 0.4842(3) -0.3018(4) 0.0390(13) Uani 1 1 d U . .
H31 H 0.1234 0.4689 -0.2920 0.047 Uiso 1 1 calc R . .
C32 C 0.2110(5) 0.4674(3) -0.3758(4) 0.0477(15) Uani 1 1 d U . .
H32 H 0.1780 0.4402 -0.4154 0.057 Uiso 1 1 calc R . .
C33 C 0.2937(5) 0.4908(3) -0.3935(4) 0.0524(16) Uani 1 1 d U . .
H33 H 0.3146 0.4797 -0.4448 0.063 Uiso 1 1 calc R . .
C34 C 0.3429(5) 0.5301(3) -0.3336(4) 0.0426(13) Uani 1 1 d U . .
H34 H 0.3975 0.5455 -0.3450 0.051 Uiso 1 1 calc R . .
C35 C 0.4665(4) 0.6919(2) -0.1093(4) 0.0313(11) Uani 1 1 d U . .
C36 C 0.4094(4) 0.7326(2) -0.1625(4) 0.0373(13) Uani 1 1 d U . .
H36 H 0.3449 0.7290 -0.1727 0.045 Uiso 1 1 calc R . .
C37 C 0.4472(5) 0.7779(2) -0.2001(4) 0.0422(14) Uani 1 1 d U . .
H37 H 0.4081 0.8052 -0.2338 0.051 Uiso 1 1 calc R . .
C38 C 0.5424(5) 0.7830(3) -0.1882(4) 0.0448(14) Uani 1 1 d U . .
H38 H 0.5680 0.8131 -0.2150 0.054 Uiso 1 1 calc R . .
C39 C 0.5992(5) 0.7427(3) -0.1356(5) 0.0533(16) Uani 1 1 d U . .
H39 H 0.6636 0.7463 -0.1262 0.064 Uiso 1 1 calc R . .
C40 C 0.5620(4) 0.6973(3) -0.0967(5) 0.0442(14) Uani 1 1 d U . .
H40 H 0.6013 0.6704 -0.0621 0.053 Uiso 1 1 calc R . .
C41 C 0.1160(4) 0.7544(3) -0.1197(4) 0.0445(14) Uani 1 1 d U . .
H41 H 0.1578 0.7675 -0.1532 0.053 Uiso 1 1 calc R . .
C42 C 0.0519(5) 0.7919(3) -0.0981(5) 0.0506(16) Uani 1 1 d U . .
H42 H 0.0510 0.8300 -0.1168 0.061 Uiso 1 1 calc R . .
C43 C -0.0112(5) 0.7731(3) -0.0486(5) 0.0482(15) Uani 1 1 d U . .
H43 H -0.0541 0.7985 -0.0335 0.058 Uiso 1 1 calc R . .
C44 C -0.0101(4) 0.7170(3) -0.0220(4) 0.0430(14) Uani 1 1 d U . .
H44 H -0.0541 0.7043 0.0093 0.052 Uiso 1 1 calc R . .
C45 C 0.0188(4) 0.4970(2) 0.0153(4) 0.0362(12) Uani 1 1 d U . .
C46 C -0.0235(4) 0.4771(3) 0.0823(5) 0.0454(14) Uani 1 1 d U . .
H46 H 0.0069 0.4805 0.1434 0.055 Uiso 1 1 calc R . .
C47 C -0.1128(5) 0.4517(3) 0.0585(6) 0.0547(16) Uani 1 1 d U . .
H47 H -0.1414 0.4388 0.1040 0.066 Uiso 1 1 calc R . .
C48 C -0.1571(5) 0.4460(3) -0.0307(6) 0.0576(17) Uani 1 1 d U . .
H48 H -0.2159 0.4292 -0.0458 0.069 Uiso 1 1 calc R . .
C49 C -0.1151(5) 0.4649(3) -0.0996(6) 0.0596(18) Uani 1 1 d U . .
H49 H -0.1452 0.4608 -0.1607 0.072 Uiso 1 1 calc R . .
C50 C -0.0271(5) 0.4902(3) -0.0754(5) 0.0479(15) Uani 1 1 d U . .
H50 H 0.0016 0.5027 -0.1211 0.057 Uiso 1 1 calc R . .
C51 C 0.7433(4) 0.3727(2) 0.2311(4) 0.0381(13) Uani 1 1 d U . .
H51 H 0.7404 0.3552 0.1750 0.046 Uiso 1 1 calc R . .
C52 C 0.7935(4) 0.3469(3) 0.3107(5) 0.0434(14) Uani 1 1 d U . .
H52 H 0.8248 0.3126 0.3071 0.052 Uiso 1 1 calc R . .
C53 C 0.7970(5) 0.3718(3) 0.3955(5) 0.0450(14) Uani 1 1 d U . .
H53 H 0.8275 0.3533 0.4487 0.054 Uiso 1 1 calc R . .
C54 C 0.7548(4) 0.4240(2) 0.3997(4) 0.0373(12) Uani 1 1 d U . .
H54 H 0.7593 0.4413 0.4562 0.045 Uiso 1 1 calc R . .
C55 C 0.6719(4) 0.6365(2) 0.3455(4) 0.0299(11) Uani 1 1 d U . .
C56 C 0.6597(4) 0.6610(3) 0.4274(4) 0.0394(13) Uani 1 1 d U . .
H56 H 0.6064 0.6525 0.4485 0.047 Uiso 1 1 calc R . .
C57 C 0.7256(5) 0.6973(3) 0.4764(5) 0.0498(15) Uani 1 1 d U . .
H57 H 0.7170 0.7127 0.5310 0.060 Uiso 1 1 calc R . .
C58 C 0.8044(5) 0.7112(3) 0.4458(5) 0.0531(16) Uani 1 1 d U . .
H58 H 0.8480 0.7367 0.4785 0.064 Uiso 1 1 calc R . .
C59 C 0.8176(5) 0.6870(3) 0.3665(5) 0.0475(15) Uani 1 1 d U . .
H59 H 0.8718 0.6951 0.3467 0.057 Uiso 1 1 calc R . .
C60 C 0.7512(4) 0.6505(3) 0.3155(4) 0.0381(13) Uani 1 1 d U . .
H60 H 0.7601 0.6355 0.2608 0.046 Uiso 1 1 calc R . .
C61 C 0.7699(4) 0.6050(3) -0.0046(4) 0.0413(13) Uani 1 1 d U . .
H61 H 0.8043 0.6225 0.0478 0.050 Uiso 1 1 calc R . .
C62 C 0.7928(4) 0.6144(3) -0.0864(5) 0.0493(15) Uani 1 1 d U . .
H62 H 0.8419 0.6389 -0.0892 0.059 Uiso 1 1 calc R . .
C63 C 0.7435(4) 0.5877(3) -0.1661(5) 0.0521(15) Uani 1 1 d U . .
H63 H 0.7600 0.5943 -0.2214 0.063 Uiso 1 1 calc R . .
C64 C 0.6707(4) 0.5517(3) -0.1624(4) 0.0466(14) Uani 1 1 d U . .
H64 H 0.6381 0.5338 -0.2153 0.056 Uiso 1 1 calc R . .
C65 C 0.4473(4) 0.4019(2) -0.0888(4) 0.0375(12) Uani 1 1 d U . .
C66 C 0.3826(5) 0.3952(3) -0.1697(5) 0.0487(15) Uani 1 1 d U . .
H66 H 0.3407 0.4246 -0.1911 0.058 Uiso 1 1 calc R . .
C67 C 0.3791(7) 0.3445(3) -0.2203(6) 0.0669(19) Uani 1 1 d U . .
H67 H 0.3339 0.3399 -0.2740 0.080 Uiso 1 1 calc R . .
C68 C 0.4419(7) 0.3024(3) -0.1907(6) 0.077(2) Uani 1 1 d U . .
H68 H 0.4396 0.2688 -0.2242 0.092 Uiso 1 1 calc R . .
C69 C 0.5094(7) 0.3090(3) -0.1108(6) 0.076(2) Uani 1 1 d U . .
H69 H 0.5528 0.2801 -0.0912 0.091 Uiso 1 1 calc R . .
C70 C 0.5124(6) 0.3594(3) -0.0596(5) 0.0564(17) Uani 1 1 d U . .
H70 H 0.5579 0.3642 -0.0061 0.068 Uiso 1 1 calc R . .
C71 C 0.0487(4) 0.4774(3) 0.3463(5) 0.0459(14) Uani 1 1 d U . .
H71 H 0.0788 0.4464 0.3793 0.055 Uiso 1 1 calc R . .
C72 C -0.0479(5) 0.4786(3) 0.3203(5) 0.0543(16) Uani 1 1 d U . .
H72 H -0.0816 0.4472 0.3334 0.065 Uiso 1 1 calc R . .
C73 C -0.0962(5) 0.5257(3) 0.2748(5) 0.0554(16) Uani 1 1 d U . .
H73 H -0.1611 0.5262 0.2593 0.067 Uiso 1 1 calc R . .
C74 C -0.0460(4) 0.5706(3) 0.2536(5) 0.0493(15) Uani 1 1 d U . .
H74 H -0.0777 0.6022 0.2240 0.059 Uiso 1 1 calc R . .
C75 C 0.1840(4) 0.7294(2) 0.2288(4) 0.0341(12) Uani 1 1 d U . .
C76 C 0.1535(4) 0.7701(3) 0.1615(5) 0.0454(14) Uani 1 1 d U . .
H76 H 0.1570 0.7625 0.1016 0.054 Uiso 1 1 calc R . .
C77 C 0.1180(5) 0.8220(3) 0.1830(6) 0.0591(18) Uani 1 1 d U . .
H77 H 0.0957 0.8485 0.1371 0.071 Uiso 1 1 calc R . .
C78 C 0.1154(5) 0.8345(3) 0.2714(6) 0.0579(18) Uani 1 1 d U . .
H78 H 0.0932 0.8700 0.2852 0.069 Uiso 1 1 calc R . .
C79 C 0.1455(5) 0.7947(3) 0.3406(5) 0.0527(16) Uani 1 1 d U . .
H79 H 0.1423 0.8027 0.4004 0.063 Uiso 1 1 calc R . .
C80 C 0.1808(5) 0.7425(3) 0.3180(5) 0.0447(14) Uani 1 1 d U . .
H80 H 0.2027 0.7158 0.3638 0.054 Uiso 1 1 calc R . .
C81 C 0.4047(5) 0.6679(3) 0.5452(4) 0.0456(14) Uani 1 1 d U . .
H81 H 0.3584 0.6959 0.5345 0.055 Uiso 1 1 calc R . .
C82 C 0.4795(5) 0.6743(3) 0.6179(4) 0.0478(15) Uani 1 1 d U . .
H82 H 0.4820 0.7058 0.6562 0.057 Uiso 1 1 calc R . .
C83 C 0.5519(5) 0.6342(3) 0.6353(4) 0.0433(14) Uani 1 1 d U . .
H83 H 0.6031 0.6393 0.6837 0.052 Uiso 1 1 calc R . .
C84 C 0.5461(4) 0.5875(3) 0.5798(4) 0.0383(12) Uani 1 1 d U . .
H84 H 0.5940 0.5606 0.5914 0.046 Uiso 1 1 calc R . .
C85 C 0.4275(4) 0.4059(2) 0.3917(4) 0.0333(11) Uani 1 1 d U . .
C86 C 0.3551(5) 0.3893(2) 0.4332(4) 0.0396(13) Uani 1 1 d U . .
H86 H 0.3009 0.4110 0.4256 0.048 Uiso 1 1 calc R . .
C87 C 0.3660(6) 0.3396(3) 0.4860(5) 0.0532(16) Uani 1 1 d U . .
H87 H 0.3184 0.3285 0.5139 0.064 Uiso 1 1 calc R . .
C88 C 0.4438(6) 0.3072(3) 0.4979(6) 0.066(2) Uani 1 1 d U . .
H88 H 0.4488 0.2737 0.5323 0.079 Uiso 1 1 calc R . .
C89 C 0.5153(6) 0.3237(3) 0.4590(6) 0.0642(19) Uani 1 1 d U . .
H89 H 0.5695 0.3019 0.4687 0.077 Uiso 1 1 calc R . .
C90 C 0.5078(5) 0.3732(3) 0.4045(5) 0.0474(15) Uani 1 1 d U . .
H90 H 0.5562 0.3838 0.3774 0.057 Uiso 1 1 calc R . .
C91 C 0.9456(6) 0.4768(4) 0.5629(6) 0.074(2) Uani 1 1 d U . .
H91 H 0.9557 0.4748 0.5041 0.089 Uiso 1 1 calc R . .
C92 C 0.9026(9) 0.5329(6) 0.6756(7) 0.136(4) Uani 1 1 d U . .
H92A H 0.9276 0.5005 0.7124 0.204 Uiso 1 1 calc R . .
H92B H 0.8371 0.5363 0.6737 0.204 Uiso 1 1 calc R . .
H92C H 0.9341 0.5671 0.7015 0.204 Uiso 1 1 calc R . .
C93 C 0.8895(7) 0.5728(5) 0.5271(8) 0.118(4) Uani 1 1 d U . .
H93A H 0.8997 0.5626 0.4683 0.177 Uiso 1 1 calc R . .
H93B H 0.9269 0.6056 0.5501 0.177 Uiso 1 1 calc R . .
H93C H 0.8248 0.5817 0.5218 0.177 Uiso 1 1 calc R . .
C94 C 0.6787(6) 0.4252(4) 0.6217(7) 0.089(3) Uani 1 1 d U . .
H94 H 0.7328 0.4043 0.6227 0.106 Uiso 1 1 calc R . .
C95 C 0.5309(5) 0.4299(4) 0.6607(6) 0.067(2) Uani 1 1 d U . .
H95A H 0.4846 0.4101 0.6160 0.100 Uiso 1 1 calc R . .
H95B H 0.5338 0.4692 0.6430 0.100 Uiso 1 1 calc R . .
H95C H 0.5145 0.4280 0.7190 0.100 Uiso 1 1 calc R . .
C96 C 0.6342(7) 0.3484(5) 0.7137(9) 0.142(5) Uani 1 1 d U . .
H96A H 0.6419 0.3543 0.7782 0.213 Uiso 1 1 calc R . .
H96B H 0.6888 0.3299 0.7022 0.213 Uiso 1 1 calc R . .
H96C H 0.5806 0.3246 0.6917 0.213 Uiso 1 1 calc R . .
C100 C 0.0705(5) 0.7073(3) 0.5206(5) 0.0516(16) Uani 1 1 d U . .
H100 H 0.0456 0.7015 0.4587 0.062 Uiso 1 1 calc R . .
C101 C 0.1353(6) 0.6106(3) 0.5244(6) 0.074(2) Uani 1 1 d U . .
H10C H 0.2011 0.6055 0.5299 0.111 Uiso 1 1 calc R . .
H10D H 0.1041 0.6108 0.4611 0.111 Uiso 1 1 calc R . .
H10E H 0.1116 0.5798 0.5550 0.111 Uiso 1 1 calc R . .
C102 C 0.1601(8) 0.6699(4) 0.6611(6) 0.100(4) Uani 1 1 d U . .
H10F H 0.1398 0.7048 0.6842 0.150 Uiso 1 1 calc R . .
H10G H 0.2268 0.6702 0.6701 0.150 Uiso 1 1 calc R . .
H10H H 0.1415 0.6378 0.6929 0.150 Uiso 1 1 calc R . .
C103 C 0.9000(5) 0.7520(3) 0.1837(6) 0.0582(17) Uani 1 1 d U . .
H103 H 0.9461 0.7619 0.2346 0.070 Uiso 1 1 calc R . .
C104 C 0.8673(7) 0.8539(4) 0.1691(8) 0.105(4) Uani 1 1 d U . .
H10I H 0.9174 0.8547 0.2225 0.157 Uiso 1 1 calc R . .
H10J H 0.8127 0.8710 0.1828 0.157 Uiso 1 1 calc R . .
H10K H 0.8851 0.8750 0.1209 0.157 Uiso 1 1 calc R . .
C105 C 0.7730(6) 0.7819(4) 0.0628(7) 0.088(3) Uani 1 1 d U . .
H10L H 0.7145 0.7931 0.0757 0.132 Uiso 1 1 calc R . .
H10M H 0.7722 0.7416 0.0501 0.132 Uiso 1 1 calc R . .
H10N H 0.7829 0.8028 0.0108 0.132 Uiso 1 1 calc R . .
C99 C 0.7833(6) 0.7643(4) 0.7398(7) 0.096(3) Uani 1 1 d DU . .
H99A H 0.7684 0.7254 0.7516 0.144 Uiso 0.624(7) 1 d PR A 1
H99B H 0.7945 0.7858 0.7957 0.144 Uiso 0.624(7) 1 d PR A 1
H99C H 0.7321 0.7810 0.6966 0.144 Uiso 0.624(7) 1 d PR A 1
H99D H 0.7546 0.7675 0.7910 0.144 Uiso 0.376(7) 1 d PR A 2
H99E H 0.7364 0.7676 0.6842 0.144 Uiso 0.376(7) 1 d PR A 2
H99F H 0.8137 0.7277 0.7416 0.144 Uiso 0.376(7) 1 d PR A 2
C98 C 0.9044(6) 0.8164(3) 0.6792(6) 0.082(2) Uani 1 1 d DU . .
H98A H 0.9584 0.8066 0.6565 0.124 Uiso 0.624(7) 1 d PR A 1
H98B H 0.8602 0.8361 0.6325 0.124 Uiso 0.624(7) 1 d PR A 1
H98C H 0.9226 0.8409 0.7316 0.124 Uiso 0.624(7) 1 d PR A 1
H98D H 0.9446 0.8490 0.6955 0.124 Uiso 0.376(7) 1 d PR A 2
H98E H 0.9415 0.7827 0.6776 0.124 Uiso 0.376(7) 1 d PR A 2
H98F H 0.8642 0.8226 0.6202 0.124 Uiso 0.376(7) 1 d PR A 2
N9A N 0.8632(7) 0.7647(4) 0.7035(7) 0.070(2) Uani 0.624(7) 1 d PDU A 1
O15A O 0.8786(8) 0.6689(4) 0.7301(7) 0.092(3) Uani 0.624(7) 1 d PDU A 1
C97A C 0.9069(9) 0.7137(4) 0.7037(9) 0.075(3) Uani 0.624(7) 1 d PDU A 1
H97A H 0.9616 0.7126 0.6824 0.090 Uiso 0.624(7) 1 calc PR A 1
N9B N 0.8501(11) 0.8097(6) 0.7450(10) 0.072(3) Uani 0.376(7) 1 d PDU A 2
O15B O 0.7843(10) 0.8431(6) 0.8537(10) 0.077(5) Uani 0.376(7) 1 d PDU A 2
C97B C 0.8404(13) 0.8518(6) 0.8045(12) 0.071(4) Uani 0.376(7) 1 d PDU A 2
H97B H 0.8742 0.8857 0.8083 0.085 Uiso 0.376(7) 1 calc PR A 2

loop_
_atom_site_aniso_label
_atom_site_aniso_U_11
_atom_site_aniso_U_22
_atom_site_aniso_U_33
_atom_site_aniso_U_23
_atom_site_aniso_U_13
_atom_site_aniso_U_12
Fe1 0.0279(4) 0.0253(4) 0.0261(4) -0.0004(3) 0.0089(3) 0.0000(3)
Fe2 0.0277(4) 0.0329(4) 0.0247(4) -0.0010(3) 0.0086(3) -0.0016(3)
Fe3 0.0290(4) 0.0316(4) 0.0281(4) -0.0007(3) 0.0083(3) 0.0025(3)
Fe4 0.0298(4) 0.0289(4) 0.0257(4) -0.0001(3) 0.0085(3) 0.0024(3)
O1 0.041(2) 0.048(2) 0.0247(19) -0.0058(16) 0.0125(17) -0.0111(18)
O2 0.033(2) 0.0270(17) 0.0291(19) 0.0030(15) 0.0116(16) -0.0019(15)
O3 0.032(2) 0.043(2) 0.035(2) 0.0073(17) 0.0083(17) 0.0039(17)
O4 0.034(2) 0.0279(18) 0.0281(18) -0.0006(15) 0.0077(15) -0.0047(16)
O5 0.041(2) 0.035(2) 0.038(2) -0.0010(17) 0.0051(18) 0.0101(18)
O6 0.0282(18) 0.0276(17) 0.0334(19) -0.0030(15) 0.0057(15) 0.0007(15)
O7 0.033(2) 0.046(2) 0.038(2) -0.0017(19) 0.0114(17) -0.0025(19)
O8 0.031(2) 0.0280(18) 0.032(2) -0.0033(15) 0.0112(16) 0.0019(15)
O9 0.034(2) 0.0352(19) 0.036(2) 0.0065(17) 0.0131(17) 0.0007(17)
O10 0.0287(19) 0.0276(18) 0.0269(18) -0.0003(14) 0.0099(15) 0.0038(15)
O11 0.040(2) 0.034(2) 0.028(2) -0.0058(16) 0.0044(17) 0.0048(17)
O12 0.034(2) 0.0284(18) 0.0269(18) 0.0026(15) 0.0097(16) 0.0020(16)
O13 0.099(5) 0.073(4) 0.097(5) 0.019(4) 0.013(4) -0.012(4)
O14 0.070(4) 0.069(4) 0.072(4) 0.020(3) 0.030(3) 0.025(3)
O16 0.073(4) 0.045(3) 0.066(3) 0.005(2) 0.007(3) 0.005(3)
O17 0.070(3) 0.050(3) 0.066(3) 0.006(2) 0.020(3) 0.002(3)
O18 0.100(6) 0.124(7) 0.234(11) 0.081(7) 0.041(7) 0.019(5)
N1 0.028(2) 0.034(2) 0.032(2) -0.0026(18) 0.0127(19) -0.0002(18)
N2 0.028(2) 0.030(2) 0.030(2) -0.0063(17) 0.0112(18) -0.0058(17)
N3 0.028(2) 0.026(2) 0.032(2) -0.0040(17) 0.0107(18) -0.0037(17)
N4 0.032(2) 0.034(2) 0.027(2) -0.0015(18) 0.0084(19) 0.0021(19)
N5 0.030(2) 0.024(2) 0.033(2) -0.0050(17) 0.0105(19) 0.0002(17)
N6 0.029(2) 0.027(2) 0.027(2) -0.0006(17) 0.0061(18) -0.0002(18)
N7 0.074(4) 0.079(4) 0.075(4) 0.013(4) 0.018(4) 0.018(4)
N8 0.056(4) 0.115(5) 0.073(4) 0.052(4) 0.030(3) 0.035(4)
N10 0.060(3) 0.047(3) 0.038(3) -0.001(2) 0.008(3) 0.004(3)
N11 0.052(4) 0.063(4) 0.081(4) 0.000(3) 0.013(3) 0.016(3)
C1 0.039(3) 0.030(2) 0.032(2) -0.001(2) 0.015(2) 0.001(2)
C2 0.039(3) 0.030(2) 0.030(2) -0.002(2) 0.015(2) -0.001(2)
C3 0.033(3) 0.035(2) 0.027(2) 0.003(2) 0.011(2) -0.001(2)
C4 0.028(3) 0.029(2) 0.032(3) -0.004(2) 0.009(2) -0.003(2)
C5 0.033(3) 0.025(2) 0.037(3) 0.004(2) 0.011(2) -0.001(2)
C6 0.029(3) 0.037(3) 0.034(3) 0.001(2) 0.002(2) 0.001(2)
C7 0.027(3) 0.031(2) 0.036(3) -0.003(2) 0.003(2) 0.000(2)
C8 0.027(3) 0.031(2) 0.035(3) -0.002(2) 0.009(2) -0.001(2)
C9 0.034(3) 0.031(2) 0.029(2) -0.001(2) 0.013(2) -0.005(2)
C10 0.034(3) 0.031(3) 0.034(3) -0.003(2) 0.011(2) -0.006(2)
C11 0.031(3) 0.032(2) 0.036(3) 0.006(2) 0.011(2) 0.004(2)
C12 0.031(3) 0.035(3) 0.032(3) 0.005(2) 0.009(2) -0.005(2)
C13 0.029(3) 0.039(3) 0.030(2) 0.006(2) 0.015(2) -0.004(2)
C14 0.028(2) 0.033(3) 0.029(2) -0.003(2) 0.010(2) -0.001(2)
C15 0.027(3) 0.027(2) 0.036(3) -0.003(2) 0.008(2) -0.003(2)
C16 0.028(2) 0.042(3) 0.038(3) 0.006(2) 0.013(2) 0.008(2)
C17 0.030(3) 0.043(3) 0.036(3) 0.007(2) 0.008(2) 0.002(2)
C18 0.027(3) 0.035(3) 0.027(2) -0.002(2) 0.004(2) -0.001(2)
C19 0.032(3) 0.028(2) 0.028(2) -0.0006(19) 0.008(2) 0.000(2)
C20 0.037(3) 0.025(2) 0.031(3) -0.003(2) 0.011(2) -0.002(2)
C21 0.039(3) 0.031(2) 0.040(3) -0.002(2) 0.023(2) 0.000(2)
C22 0.031(3) 0.032(3) 0.047(3) 0.001(2) 0.016(2) 0.000(2)
C23 0.031(3) 0.032(3) 0.037(3) -0.003(2) 0.010(2) 0.000(2)
C24 0.030(3) 0.025(2) 0.035(3) -0.002(2) 0.008(2) 0.000(2)
C25 0.025(3) 0.028(2) 0.033(3) -0.003(2) 0.005(2) -0.003(2)
C26 0.041(3) 0.029(2) 0.029(3) -0.001(2) 0.009(2) -0.002(2)
C27 0.036(3) 0.030(2) 0.029(2) -0.0002(19) 0.012(2) -0.006(2)
C28 0.029(3) 0.033(3) 0.030(3) 0.005(2) 0.011(2) -0.003(2)
C29 0.035(3) 0.024(2) 0.032(3) -0.0025(19) 0.011(2) -0.002(2)
C30 0.035(3) 0.022(2) 0.030(3) -0.0046(19) 0.009(2) -0.004(2)
C31 0.045(3) 0.037(3) 0.035(3) -0.007(2) 0.007(3) -0.005(2)
C32 0.059(4) 0.046(3) 0.037(3) -0.016(3) 0.007(3) -0.006(3)
C33 0.066(4) 0.057(4) 0.040(3) -0.015(3) 0.022(3) 0.000(3)
C34 0.053(3) 0.046(3) 0.033(3) -0.008(2) 0.018(3) 0.001(3)
C35 0.034(3) 0.025(2) 0.036(3) -0.001(2) 0.011(2) -0.004(2)
C36 0.041(3) 0.033(3) 0.040(3) 0.005(2) 0.014(3) 0.004(2)
C37 0.055(3) 0.033(3) 0.044(3) 0.011(2) 0.022(3) 0.006(3)
C38 0.055(4) 0.040(3) 0.045(3) 0.005(3) 0.023(3) -0.008(3)
C39 0.037(3) 0.062(4) 0.060(4) 0.013(3) 0.009(3) -0.010(3)
C40 0.036(3) 0.043(3) 0.054(4) 0.013(3) 0.010(3) -0.003(3)
C41 0.044(3) 0.040(3) 0.048(3) 0.009(3) 0.006(3) -0.001(3)
C42 0.056(4) 0.035(3) 0.054(4) 0.005(3) -0.001(3) 0.004(3)
C43 0.049(3) 0.038(3) 0.056(4) -0.005(3) 0.008(3) 0.009(3)
C44 0.040(3) 0.043(3) 0.047(3) -0.004(3) 0.010(3) 0.000(3)
C45 0.032(3) 0.034(3) 0.043(3) 0.000(2) 0.010(2) -0.003(2)
C46 0.042(3) 0.044(3) 0.055(4) 0.006(3) 0.021(3) -0.005(3)
C47 0.046(4) 0.046(3) 0.080(4) 0.003(3) 0.030(3) -0.012(3)
C48 0.038(3) 0.043(3) 0.091(5) -0.002(3) 0.014(3) -0.009(3)
C49 0.052(4) 0.048(4) 0.071(4) -0.003(3) -0.003(3) -0.012(3)
C50 0.045(3) 0.045(3) 0.052(4) 0.004(3) 0.007(3) -0.012(3)
C51 0.035(3) 0.030(3) 0.047(3) 0.002(2) 0.003(3) 0.001(2)
C52 0.040(3) 0.029(3) 0.058(4) 0.006(3) 0.004(3) 0.003(2)
C53 0.046(3) 0.036(3) 0.051(3) 0.012(3) 0.006(3) 0.002(3)
C54 0.037(3) 0.037(3) 0.037(3) 0.006(2) 0.007(2) -0.004(2)
C55 0.032(3) 0.033(2) 0.026(2) 0.001(2) 0.007(2) 0.000(2)
C56 0.041(3) 0.040(3) 0.040(3) -0.006(2) 0.013(3) -0.002(2)
C57 0.057(4) 0.047(3) 0.048(3) -0.016(3) 0.016(3) 0.000(3)
C58 0.051(4) 0.045(3) 0.059(4) -0.010(3) 0.004(3) -0.010(3)
C59 0.036(3) 0.057(4) 0.048(3) 0.001(3) 0.006(3) -0.008(3)
C60 0.035(3) 0.046(3) 0.032(3) -0.008(2) 0.005(2) -0.007(2)
C61 0.034(3) 0.044(3) 0.046(3) 0.007(3) 0.009(3) -0.003(2)
C62 0.031(3) 0.062(4) 0.054(4) 0.014(3) 0.008(3) -0.006(3)
C63 0.041(3) 0.070(4) 0.049(3) 0.010(3) 0.017(3) -0.007(3)
C64 0.036(3) 0.065(4) 0.039(3) 0.006(3) 0.009(2) -0.003(3)
C65 0.051(3) 0.028(2) 0.037(3) 0.000(2) 0.016(3) -0.003(2)
C66 0.067(4) 0.038(3) 0.045(3) -0.012(3) 0.022(3) -0.011(3)
C67 0.107(5) 0.041(3) 0.059(4) -0.019(3) 0.033(4) -0.017(4)
C68 0.133(6) 0.039(3) 0.070(4) -0.013(3) 0.047(4) -0.006(4)
C69 0.126(6) 0.041(3) 0.067(4) 0.006(3) 0.037(4) 0.024(4)
C70 0.092(5) 0.036(3) 0.045(3) 0.003(3) 0.025(3) 0.014(3)
C71 0.045(3) 0.036(3) 0.062(4) 0.002(3) 0.024(3) 0.001(3)
C72 0.046(3) 0.045(3) 0.080(4) 0.002(3) 0.030(3) -0.007(3)
C73 0.043(3) 0.049(3) 0.082(4) 0.006(3) 0.029(3) -0.003(3)
C74 0.038(3) 0.046(3) 0.067(4) 0.000(3) 0.020(3) 0.001(3)
C75 0.036(3) 0.029(2) 0.039(3) -0.003(2) 0.012(2) 0.001(2)
C76 0.050(3) 0.030(3) 0.056(4) 0.000(3) 0.011(3) 0.003(3)
C77 0.067(4) 0.035(3) 0.073(4) 0.005(3) 0.012(4) 0.011(3)
C78 0.055(4) 0.035(3) 0.084(5) -0.013(3) 0.016(4) 0.004(3)
C79 0.054(4) 0.043(3) 0.066(4) -0.017(3) 0.024(3) -0.002(3)
C80 0.053(3) 0.034(3) 0.052(3) -0.007(3) 0.022(3) -0.003(3)
C81 0.057(4) 0.035(3) 0.043(3) -0.007(2) 0.008(3) 0.008(3)
C82 0.066(4) 0.036(3) 0.038(3) -0.013(2) 0.004(3) -0.008(3)
C83 0.052(4) 0.037(3) 0.033(3) -0.008(2) -0.005(3) -0.009(3)
C84 0.040(3) 0.036(3) 0.037(3) -0.003(2) 0.006(2) -0.003(3)
C85 0.037(3) 0.026(2) 0.035(3) 0.000(2) 0.005(2) 0.000(2)
C86 0.050(3) 0.037(3) 0.033(3) 0.001(2) 0.010(3) -0.007(3)
C87 0.073(4) 0.040(3) 0.045(3) 0.005(3) 0.009(3) -0.015(3)
C88 0.080(5) 0.035(3) 0.067(4) 0.013(3) -0.014(4) -0.011(3)
C89 0.066(4) 0.041(3) 0.077(5) 0.007(3) -0.002(4) 0.010(3)
C90 0.048(3) 0.035(3) 0.057(4) 0.002(3) 0.008(3) 0.007(3)
C91 0.079(5) 0.067(5) 0.073(5) 0.006(4) 0.010(4) 0.001(4)
C92 0.170(10) 0.180(11) 0.074(7) -0.031(7) 0.060(7) 0.027(9)
C93 0.110(8) 0.093(8) 0.128(9) 0.028(7) -0.020(7) 0.015(6)
C94 0.065(5) 0.115(6) 0.097(6) 0.051(5) 0.042(4) 0.049(5)
C95 0.065(5) 0.071(5) 0.069(5) -0.012(4) 0.026(4) 0.011(4)
C96 0.077(7) 0.186(11) 0.173(10) 0.129(9) 0.052(7) 0.046(7)
C100 0.052(4) 0.052(4) 0.050(4) 0.006(3) 0.010(3) -0.011(3)
C101 0.093(6) 0.064(5) 0.070(5) -0.017(4) 0.024(5) 0.011(5)
C102 0.165(9) 0.061(5) 0.051(5) -0.015(4) -0.024(6) 0.045(6)
C103 0.060(4) 0.059(4) 0.058(4) 0.007(3) 0.018(3) -0.001(3)
C104 0.079(6) 0.055(5) 0.172(10) -0.010(6) 0.010(7) 0.029(5)
C105 0.071(6) 0.100(7) 0.087(7) 0.004(6) 0.007(5) 0.031(5)
C99 0.107(6) 0.106(6) 0.072(5) 0.004(5) 0.014(5) -0.011(5)
C98 0.098(5) 0.079(5) 0.068(5) 0.015(4) 0.015(4) -0.006(4)
N9A 0.076(5) 0.074(4) 0.057(4) 0.010(4) 0.013(4) -0.003(4)
O15A 0.108(7) 0.077(6) 0.094(6) 0.014(5) 0.028(5) -0.019(5)
C97A 0.086(6) 0.072(6) 0.068(6) 0.005(5) 0.018(5) -0.006(5)
N9B 0.079(5) 0.078(5) 0.058(5) 0.011(4) 0.015(4) -0.004(5)
O15B 0.077(8) 0.075(7) 0.079(8) 0.018(6) 0.014(6) 0.020(6)
C97B 0.072(7) 0.073(7) 0.066(7) 0.011(6) 0.013(6) 0.016(6)

loop_
_atom_type_symbol
_atom_type_description
_atom_type_scat_dispersion_real
_atom_type_scat_dispersion_imag
_atom_type_scat_source
C C 0.0033 0.0016 'International Tables Vol C Tables 4.2.6.8 and 6.1.1.4'
H H 0.0000 0.0000 'International Tables Vol C Tables 4.2.6.8 and 6.1.1.4'
N N 0.0061 0.0033 'International Tables Vol C Tables 4.2.6.8 and 6.1.1.4'
O O 0.0106 0.0060 'International Tables Vol C Tables 4.2.6.8 and 6.1.1.4'
Fe Fe 0.3463 0.8444 'International Tables Vol C Tables 4.2.6.8 and 6.1.1.4'

loop_
_geom_angle_atom_site_label_1
_geom_angle_atom_site_label_2
_geom_angle_atom_site_label_3
_geom_angle
_geom_angle_site_symmetry_1
_geom_angle_site_symmetry_3
_geom_angle_publ_flag
O12 Fe1 O4 88.45(15) . . ?
O12 Fe1 O6 131.70(15) . . ?
O4 Fe1 O6 133.11(14) . . ?
O12 Fe1 O8 87.48(14) . . ?
O4 Fe1 O8 88.71(15) . . ?
O6 Fe1 O8 72.88(14) . . ?
O12 Fe1 O10 73.50(14) . . ?
O4 Fe1 O10 131.18(15) . . ?
O6 Fe1 O10 88.77(14) . . ?
O8 Fe1 O10 133.66(15) . . ?
O12 Fe1 O2 135.31(14) . . ?
O4 Fe1 O2 73.68(14) . . ?
O6 Fe1 O2 86.68(14) . . ?
O8 Fe1 O2 131.29(14) . . ?
O10 Fe1 O2 87.92(14) . . ?
O1 Fe2 O3 102.40(18) . . ?
O1 Fe2 O2 155.92(16) . . ?
O3 Fe2 O2 95.21(16) . . ?
O1 Fe2 O4 93.90(16) . . ?
O3 Fe2 O4 157.85(15) . . ?
O2 Fe2 O4 74.25(14) . . ?
O1 Fe2 N2 96.99(16) . . ?
O3 Fe2 N2 86.28(17) . . ?
O2 Fe2 N2 100.45(15) . . ?
O4 Fe2 N2 76.85(16) . . ?
O1 Fe2 N1 86.70(16) . . ?
O3 Fe2 N1 89.46(16) . . ?
O2 Fe2 N1 77.08(16) . . ?
O4 Fe2 N1 106.53(16) . . ?
N2 Fe2 N1 174.87(17) . . ?
O7 Fe3 O5 100.19(18) . . ?
O7 Fe3 O8 154.97(16) . . ?
O5 Fe3 O8 98.31(16) . . ?
O7 Fe3 O6 94.98(16) . . ?
O5 Fe3 O6 157.27(16) . . ?
O8 Fe3 O6 73.16(14) . . ?
O7 Fe3 N4 86.31(17) . . ?
O5 Fe3 N4 91.96(17) . . ?
O8 Fe3 N4 76.31(16) . . ?
O6 Fe3 N4 105.89(16) . . ?
O7 Fe3 N3 95.61(16) . . ?
O5 Fe3 N3 85.72(17) . . ?
O8 Fe3 N3 102.47(15) . . ?
O6 Fe3 N3 75.98(15) . . ?
N4 Fe3 N3 177.22(17) . . ?
O9 Fe4 O11 101.32(17) . . ?
O9 Fe4 O12 94.14(15) . . ?
O11 Fe4 O12 158.60(16) . . ?
O9 Fe4 O10 156.82(16) . . ?
O11 Fe4 O10 95.73(15) . . ?
O12 Fe4 O10 74.17(14) . . ?
O9 Fe4 N5 86.96(16) . . ?
O11 Fe4 N5 90.27(16) . . ?
O12 Fe4 N5 105.37(16) . . ?
O10 Fe4 N5 77.31(15) . . ?
O9 Fe4 N6 96.71(16) . . ?
O11 Fe4 N6 86.57(16) . . ?
O12 Fe4 N6 76.93(15) . . ?
O10 Fe4 N6 99.90(15) . . ?
N5 Fe4 N6 175.56(17) . . ?
C1 O1 Fe2 134.3(3) . . ?
C5 O2 Fe2 111.1(3) . . ?
C5 O2 Fe1 128.9(3) . . ?
Fe2 O2 Fe1 105.86(16) . . ?
C6 O3 Fe2 132.6(4) . . ?
C10 O4 Fe1 131.0(3) . . ?
C10 O4 Fe2 110.3(3) . . ?
Fe1 O4 Fe2 106.03(16) . . ?
C11 O5 Fe3 134.4(4) . . ?
C15 O6 Fe3 111.6(3) . . ?
C15 O6 Fe1 130.0(3) . . ?
Fe3 O6 Fe1 107.13(16) . . ?
C16 O7 Fe3 135.4(4) . . ?
C20 O8 Fe3 111.4(3) . . ?
C20 O8 Fe1 128.4(3) . . ?
Fe3 O8 Fe1 106.67(16) . . ?
C21 O9 Fe4 133.4(4) . . ?
C25 O10 Fe4 110.5(3) . . ?
C25 O10 Fe1 130.0(3) . . ?
Fe4 O10 Fe1 105.31(16) . . ?
C26 O11 Fe4 133.4(3) . . ?
C30 O12 Fe4 111.0(3) . . ?
C30 O12 Fe1 129.8(3) . . ?
Fe4 O12 Fe1 106.83(17) . . ?
H18B O18 H18A 103.0 . . ?
C3 N1 C4 119.1(4) . . ?
C3 N1 Fe2 126.7(4) . . ?
C4 N1 Fe2 114.1(3) . . ?
C8 N2 C9 118.9(4) . . ?
C8 N2 Fe2 125.9(4) . . ?
C9 N2 Fe2 114.2(3) . . ?
C13 N3 C14 118.4(4) . . ?
C13 N3 Fe3 126.4(4) . . ?
C14 N3 Fe3 114.4(3) . . ?
C18 N4 C19 118.2(4) . . ?
C18 N4 Fe3 126.8(4) . . ?
C19 N4 Fe3 114.9(3) . . ?
C23 N5 C24 117.9(5) . . ?
C23 N5 Fe4 127.2(4) . . ?
C24 N5 Fe4 114.9(3) . . ?
C28 N6 C29 119.0(4) . . ?
C28 N6 Fe4 126.5(4) . . ?
C29 N6 Fe4 113.5(3) . . ?
C91 N7 C92 121.3(9) . . ?
C91 N7 C93 122.1(9) . . ?
C92 N7 C93 116.5(10) . . ?
C94 N8 C96 124.8(7) . . ?
C94 N8 C95 119.0(7) . . ?
C96 N8 C95 115.5(7) . . ?
C100 N10 C102 121.4(6) . . ?
C100 N10 C101 123.6(6) . . ?
C102 N10 C101 115.1(6) . . ?
C103 N11 C105 120.1(8) . . ?
C103 N11 C104 119.8(7) . . ?
C105 N11 C104 120.0(8) . . ?
O1 C1 C2 123.3(5) . . ?
O1 C1 C31 118.0(5) . . ?
C2 C1 C31 118.7(5) . . ?
C34 C2 C1 118.9(5) . . ?
C34 C2 C3 117.8(5) . . ?
C1 C2 C3 123.3(5) . . ?
N1 C3 C2 125.6(5) . . ?
N1 C3 H3 117.2 . . ?
C2 C3 H3 117.2 . . ?
N1 C4 C35 115.7(5) . . ?
N1 C4 C5 106.0(4) . . ?
C35 C4 C5 111.7(4) . . ?
N1 C4 H4 107.7 . . ?
C35 C4 H4 107.7 . . ?
C5 C4 H4 107.7 . . ?
O2 C5 C4 109.9(4) . . ?
O2 C5 H5A 109.7 . . ?
C4 C5 H5A 109.7 . . ?
O2 C5 H5B 109.7 . . ?
C4 C5 H5B 109.7 . . ?
H5A C5 H5B 108.2 . . ?
O3 C6 C7 123.8(5) . . ?
O3 C6 C41 118.6(5) . . ?
C7 C6 C41 117.6(5) . . ?
C6 C7 C44 119.5(5) . . ?
C6 C7 C8 122.8(5) . . ?
C44 C7 C8 117.7(5) . . ?
N2 C8 C7 125.9(5) . . ?
N2 C8 H8 117.1 . . ?
C7 C8 H8 117.1 . . ?
N2 C9 C45 112.9(5) . . ?
N2 C9 C10 107.0(4) . . ?
C45 C9 C10 112.9(4) . . ?
N2 C9 H9 107.9 . . ?
C45 C9 H9 107.9 . . ?
C10 C9 H9 107.9 . . ?
O4 C10 C9 108.2(4) . . ?
O4 C10 H10A 110.1 . . ?
C9 C10 H10A 110.1 . . ?
O4 C10 H10B 110.1 . . ?
C9 C10 H10B 110.1 . . ?
H10A C10 H10B 108.4 . . ?
O5 C11 C12 124.0(5) . . ?
O5 C11 C51 117.9(5) . . ?
C12 C11 C51 118.1(5) . . ?
C11 C12 C54 119.4(5) . . ?
C11 C12 C13 122.8(5) . . ?
C54 C12 C13 117.7(5) . . ?
N3 C13 C12 125.6(5) . . ?
N3 C13 H13 117.2 . . ?
C12 C13 H13 117.2 . . ?
N3 C14 C55 114.4(4) . . ?
N3 C14 C15 105.8(4) . . ?
C55 C14 C15 111.4(4) . . ?
N3 C14 H14 108.4 . . ?
C55 C14 H14 108.4 . . ?
C15 C14 H14 108.4 . . ?
O6 C15 C14 109.6(4) . . ?
O6 C15 H15A 109.8 . . ?
C14 C15 H15A 109.8 . . ?
O6 C15 H15B 109.8 . . ?
C14 C15 H15B 109.8 . . ?
H15A C15 H15B 108.2 . . ?
O7 C16 C61 119.2(5) . . ?
O7 C16 C17 122.3(5) . . ?
C61 C16 C17 118.5(5) . . ?
C64 C17 C16 119.5(5) . . ?
C64 C17 C18 116.9(5) . . ?
C16 C17 C18 123.5(5) . . ?
N4 C18 C17 125.8(5) . . ?
N4 C18 H18 117.1 . . ?
C17 C18 H18 117.1 . . ?
N4 C19 C65 115.8(4) . . ?
N4 C19 C20 106.1(4) . . ?
C65 C19 C20 111.6(4) . . ?
N4 C19 H19 107.7 . . ?
C65 C19 H19 107.7 . . ?
C20 C19 H19 107.7 . . ?
O8 C20 C19 109.1(4) . . ?
O8 C20 H20A 109.9 . . ?
C19 C20 H20A 109.9 . . ?
O8 C20 H20B 109.9 . . ?
C19 C20 H20B 109.9 . . ?
H20A C20 H20B 108.3 . . ?
O9 C21 C71 118.5(5) . . ?
O9 C21 C22 123.0(5) . . ?
C71 C21 C22 118.5(5) . . ?
C74 C22 C23 117.5(5) . . ?
C74 C22 C21 118.8(5) . . ?
C23 C22 C21 123.5(5) . . ?
N5 C23 C22 125.4(5) . . ?
N5 C23 H23 117.3 . . ?
C22 C23 H23 117.3 . . ?
N5 C24 C75 114.1(4) . . ?
N5 C24 C25 106.3(4) . . ?
C75 C24 C25 112.4(4) . . ?
N5 C24 H24 107.9 . . ?
C75 C24 H24 107.9 . . ?
C25 C24 H24 107.9 . . ?
O10 C25 C24 109.5(4) . . ?
O10 C25 H25A 109.8 . . ?
C24 C25 H25A 109.8 . . ?
O10 C25 H25B 109.8 . . ?
C24 C25 H25B 109.8 . . ?
H25A C25 H25B 108.2 . . ?
O11 C26 C81 119.7(5) . . ?
O11 C26 C27 123.6(5) . . ?
C81 C26 C27 116.7(5) . . ?
C84 C27 C26 119.6(5) . . ?
C84 C27 C28 117.4(5) . . ?
C26 C27 C28 122.9(5) . . ?
N6 C28 C27 125.1(5) . . ?
N6 C28 H28 117.4 . . ?
C27 C28 H28 117.4 . . ?
N6 C29 C85 113.3(4) . . ?
N6 C29 C30 107.2(4) . . ?
C85 C29 C30 112.6(4) . . ?
N6 C29 H29 107.9 . . ?
C85 C29 H29 107.9 . . ?
C30 C29 H29 107.9 . . ?
O12 C30 C29 108.2(4) . . ?
O12 C30 H30A 110.1 . . ?
C29 C30 H30A 110.1 . . ?
O12 C30 H30B 110.1 . . ?
C29 C30 H30B 110.1 . . ?
H30A C30 H30B 108.4 . . ?
C32 C31 C1 120.5(6) . . ?
C32 C31 H31 119.8 . . ?
C1 C31 H31 119.8 . . ?
C31 C32 C33 121.1(6) . . ?
C31 C32 H32 119.5 . . ?
C33 C32 H32 119.5 . . ?
C34 C33 C32 118.9(6) . . ?
C34 C33 H33 120.5 . . ?
C32 C33 H33 120.5 . . ?
C33 C34 C2 121.9(6) . . ?
C33 C34 H34 119.1 . . ?
C2 C34 H34 119.1 . . ?
C40 C35 C36 118.7(5) . . ?
C40 C35 C4 119.1(5) . . ?
C36 C35 C4 122.1(5) . . ?
C37 C36 C35 120.8(6) . . ?
C37 C36 H36 119.6 . . ?
C35 C36 H36 119.6 . . ?
C36 C37 C38 120.6(6) . . ?
C36 C37 H37 119.7 . . ?
C38 C37 H37 119.7 . . ?
C37 C38 C39 118.7(6) . . ?
C37 C38 H38 120.6 . . ?
C39 C38 H38 120.6 . . ?
C40 C39 C38 121.2(6) . . ?
C40 C39 H39 119.4 . . ?
C38 C39 H39 119.4 . . ?
C35 C40 C39 119.9(6) . . ?
C35 C40 H40 120.0 . . ?
C39 C40 H40 120.0 . . ?
C42 C41 C6 121.5(6) . . ?
C42 C41 H41 119.2 . . ?
C6 C41 H41 119.2 . . ?
C41 C42 C43 120.0(6) . . ?
C41 C42 H42 120.0 . . ?
C43 C42 H42 120.0 . . ?
C44 C43 C42 119.7(6) . . ?
C44 C43 H43 120.2 . . ?
C42 C43 H43 120.2 . . ?
C43 C44 C7 121.6(6) . . ?
C43 C44 H44 119.2 . . ?
C7 C44 H44 119.2 . . ?
C46 C45 C50 118.7(6) . . ?
C46 C45 C9 120.2(6) . . ?
C50 C45 C9 121.1(5) . . ?
C45 C46 C47 120.2(7) . . ?
C45 C46 H46 119.9 . . ?
C47 C46 H46 119.9 . . ?
C48 C47 C46 120.2(7) . . ?
C48 C47 H47 119.9 . . ?
C46 C47 H47 119.9 . . ?
C47 C48 C49 120.6(7) . . ?
C47 C48 H48 119.7 . . ?
C49 C48 H48 119.7 . . ?
C48 C49 C50 118.8(7) . . ?
C48 C49 H49 120.6 . . ?
C50 C49 H49 120.6 . . ?
C45 C50 C49 121.5(7) . . ?
C45 C50 H50 119.3 . . ?
C49 C50 H50 119.3 . . ?
C52 C51 C11 120.6(6) . . ?
C52 C51 H51 119.7 . . ?
C11 C51 H51 119.7 . . ?
C53 C52 C51 120.6(6) . . ?
C53 C52 H52 119.7 . . ?
C51 C52 H52 119.7 . . ?
C54 C53 C52 119.2(6) . . ?
C54 C53 H53 120.4 . . ?
C52 C53 H53 120.4 . . ?
C53 C54 C12 121.9(6) . . ?
C53 C54 H54 119.1 . . ?
C12 C54 H54 119.1 . . ?
C60 C55 C56 118.3(5) . . ?
C60 C55 C14 121.7(5) . . ?
C56 C55 C14 119.9(5) . . ?
C57 C56 C55 120.6(6) . . ?
C57 C56 H56 119.7 . . ?
C55 C56 H56 119.7 . . ?
C56 C57 C58 120.8(6) . . ?
C56 C57 H57 119.6 . . ?
C58 C57 H57 119.6 . . ?
C59 C58 C57 119.1(6) . . ?
C59 C58 H58 120.4 . . ?
C57 C58 H58 120.4 . . ?
C58 C59 C60 120.8(6) . . ?
C58 C59 H59 119.6 . . ?
C60 C59 H59 119.6 . . ?
C55 C60 C59 120.3(6) . . ?
C55 C60 H60 119.8 . . ?
C59 C60 H60 119.8 . . ?
C62 C61 C16 120.6(6) . . ?
C62 C61 H61 119.7 . . ?
C16 C61 H61 119.7 . . ?
C61 C62 C63 121.0(6) . . ?
C61 C62 H62 119.5 . . ?
C63 C62 H62 119.5 . . ?
C64 C63 C62 119.8(6) . . ?
C64 C63 H63 120.1 . . ?
C62 C63 H63 120.1 . . ?
C63 C64 C17 120.6(6) . . ?
C63 C64 H64 119.7 . . ?
C17 C64 H64 119.7 . . ?
C66 C65 C70 119.5(6) . . ?
C66 C65 C19 120.6(5) . . ?
C70 C65 C19 119.9(6) . . ?
C65 C66 C67 120.7(7) . . ?
C65 C66 H66 119.6 . . ?
C67 C66 H66 119.6 . . ?
C68 C67 C66 119.7(8) . . ?
C68 C67 H67 120.2 . . ?
C66 C67 H67 120.2 . . ?
C67 C68 C69 120.5(7) . . ?
C67 C68 H68 119.7 . . ?
C69 C68 H68 119.7 . . ?
C68 C69 C70 119.9(8) . . ?
C68 C69 H69 120.1 . . ?
C70 C69 H69 120.1 . . ?
C65 C70 C69 119.6(8) . . ?
C65 C70 H70 120.2 . . ?
C69 C70 H70 120.2 . . ?
C72 C71 C21 119.7(6) . . ?
C72 C71 H71 120.1 . . ?
C21 C71 H71 120.1 . . ?
C71 C72 C73 121.9(6) . . ?
C71 C72 H72 119.0 . . ?
C73 C72 H72 119.0 . . ?
C74 C73 C72 118.4(6) . . ?
C74 C73 H73 120.8 . . ?
C72 C73 H73 120.8 . . ?
C73 C74 C22 122.5(6) . . ?
C73 C74 H74 118.8 . . ?
C22 C74 H74 118.8 . . ?
C80 C75 C76 118.7(6) . . ?
C80 C75 C24 121.2(5) . . ?
C76 C75 C24 120.1(5) . . ?
C77 C76 C75 120.3(7) . . ?
C77 C76 H76 119.9 . . ?
C75 C76 H76 119.9 . . ?
C78 C77 C76 120.6(7) . . ?
C78 C77 H77 119.7 . . ?
C76 C77 H77 119.7 . . ?
C77 C78 C79 120.6(6) . . ?
C77 C78 H78 119.7 . . ?
C79 C78 H78 119.7 . . ?
C78 C79 C80 118.3(7) . . ?
C78 C79 H79 120.8 . . ?
C80 C79 H79 120.8 . . ?
C75 C80 C79 121.5(7) . . ?
C75 C80 H80 119.3 . . ?
C79 C80 H80 119.3 . . ?
C82 C81 C26 121.9(6) . . ?
C82 C81 H81 119.1 . . ?
C26 C81 H81 119.1 . . ?
C81 C82 C83 121.1(6) . . ?
C81 C82 H82 119.5 . . ?
C83 C82 H82 119.5 . . ?
C84 C83 C82 118.8(6) . . ?
C84 C83 H83 120.6 . . ?
C82 C83 H83 120.6 . . ?
C83 C84 C27 121.9(6) . . ?
C83 C84 H84 119.0 . . ?
C27 C84 H84 119.0 . . ?
C90 C85 C86 119.6(6) . . ?
C90 C85 C29 120.8(5) . . ?
C86 C85 C29 119.6(5) . . ?
C87 C86 C85 118.7(6) . . ?
C87 C86 H86 120.6 . . ?
C85 C86 H86 120.6 . . ?
C88 C87 C86 121.8(7) . . ?
C88 C87 H87 119.1 . . ?
C86 C87 H87 119.1 . . ?
C87 C88 C89 119.7(7) . . ?
C87 C88 H88 120.1 . . ?
C89 C88 H88 120.1 . . ?
C88 C89 C90 120.9(7) . . ?
C88 C89 H89 119.5 . . ?
C90 C89 H89 119.5 . . ?
C85 C90 C89 119.2(7) . . ?
C85 C90 H90 120.4 . . ?
C89 C90 H90 120.4 . . ?
O13 C91 N7 125.0(9) . . ?
O13 C91 H91 117.5 . . ?
N7 C91 H91 117.5 . . ?
N7 C92 H92A 109.5 . . ?
N7 C92 H92B 109.5 . . ?
H92A C92 H92B 109.5 . . ?
N7 C92 H92C 109.5 . . ?
H92A C92 H92C 109.5 . . ?
H92B C92 H92C 109.5 . . ?
N7 C93 H93A 109.5 . . ?
N7 C93 H93B 109.5 . . ?
H93A C93 H93B 109.5 . . ?
N7 C93 H93C 109.5 . . ?
H93A C93 H93C 109.5 . . ?
H93B C93 H93C 109.5 . . ?
O14 C94 N8 128.1(8) . . ?
O14 C94 H94 116.0 . . ?
N8 C94 H94 116.0 . . ?
N8 C95 H95A 109.5 . . ?
N8 C95 H95B 109.5 . . ?
H95A C95 H95B 109.5 . . ?
N8 C95 H95C 109.5 . . ?
H95A C95 H95C 109.5 . . ?
H95B C95 H95C 109.5 . . ?
N8 C96 H96A 109.5 . . ?
N8 C96 H96B 109.5 . . ?
H96A C96 H96B 109.5 . . ?
N8 C96 H96C 109.5 . . ?
H96A C96 H96C 109.5 . . ?
H96B C96 H96C 109.5 . . ?
O16 C100 N10 125.9(7) . . ?
O16 C100 H100 117.1 . . ?
N10 C100 H100 117.1 . . ?
N10 C101 H10C 109.5 . . ?
N10 C101 H10D 109.5 . . ?
H10C C101 H10D 109.5 . . ?
N10 C101 H10E 109.5 . . ?
H10C C101 H10E 109.5 . . ?
H10D C101 H10E 109.5 . . ?
N10 C102 H10F 109.5 . . ?
N10 C102 H10G 109.5 . . ?
H10F C102 H10G 109.5 . . ?
N10 C102 H10H 109.5 . . ?
H10F C102 H10H 109.5 . . ?
H10G C102 H10H 109.5 . . ?
O17 C103 N11 125.6(8) . . ?
O17 C103 H103 117.2 . . ?
N11 C103 H103 117.2 . . ?
N11 C104 H10I 109.5 . . ?
N11 C104 H10J 109.5 . . ?
H10I C104 H10J 109.5 . . ?
N11 C104 H10K 109.5 . . ?
H10I C104 H10K 109.5 . . ?
H10J C104 H10K 109.5 . . ?
N11 C105 H10L 109.5 . . ?
N11 C105 H10M 109.5 . . ?
H10L C105 H10M 109.5 . . ?
N11 C105 H10N 109.5 . . ?
H10L C105 H10N 109.5 . . ?
H10M C105 H10N 109.5 . . ?
N9A C99 N9B 52.6(7) . . ?
N9A C99 H99A 108.9 . . ?
N9B C99 H99A 150.5 . . ?
N9A C99 H99B 110.1 . . ?
N9B C99 H99B 65.6 . . ?
H99A C99 H99B 109.5 . . ?
N9A C99 H99C 109.4 . . ?
N9B C99 H99C 99.2 . . ?
H99A C99 H99C 109.5 . . ?
H99B C99 H99C 109.5 . . ?
N9A C99 H99D 150.3 . . ?
N9B C99 H99D 108.5 . . ?
H99A C99 H99D 76.5 . . ?
H99B C99 H99D 43.8 . . ?
H99C C99 H99D 95.2 . . ?
N9A C99 H99E 99.3 . . ?
N9B C99 H99E 109.7 . . ?
H99A C99 H99E 95.1 . . ?
H99B C99 H99E 132.0 . . ?
H99C C99 H99E 22.7 . . ?
H99D C99 H99E 109.5 . . ?
N9A C99 H99F 65.9 . . ?
N9B C99 H99F 110.2 . . ?
H99A C99 H99F 43.9 . . ?
H99B C99 H99F 116.9 . . ?
H99C C99 H99F 132.0 . . ?
H99D C99 H99F 109.5 . . ?
H99E C99 H99F 109.5 . . ?
N9B C98 N9A 52.5(7) . . ?
N9B C98 H98A 149.9 . . ?
N9A C98 H98A 108.7 . . ?
N9B C98 H98B 99.7 . . ?
N9A C98 H98B 109.5 . . ?
H98A C98 H98B 109.5 . . ?
N9B C98 H98C 65.7 . . ?
N9A C98 H98C 110.2 . . ?
H98A C98 H98C 109.5 . . ?
H98B C98 H98C 109.5 . . ?
N9B C98 H98D 108.8 . . ?
N9A C98 H98D 150.7 . . ?
H98A C98 H98D 76.6 . . ?
H98B C98 H98D 94.9 . . ?
H98C C98 H98D 43.9 . . ?
N9B C98 H98E 110.0 . . ?
N9A C98 H98E 66.0 . . ?
H98A C98 H98E 43.5 . . ?
H98B C98 H98E 131.9 . . ?
H98C C98 H98E 116.9 . . ?
H98D C98 H98E 109.5 . . ?
N9B C98 H98F 109.7 . . ?
N9A C98 H98F 98.9 . . ?
H98A C98 H98F 95.4 . . ?
H98B C98 H98F 22.7 . . ?
H98C C98 H98F 132.0 . . ?
H98D C98 H98F 109.5 . . ?
H98E C98 H98F 109.5 . . ?
C97A N9A C99 115.6(8) . . ?
C97A N9A C98 120.9(8) . . ?
C99 N9A C98 122.9(7) . . ?
C97A N9A H99F 74.7 . . ?
C99 N9A H99F 40.9 . . ?
C98 N9A H99F 162.4 . . ?
C97A N9A H98E 80.9 . . ?
C99 N9A H98E 161.7 . . ?
C98 N9A H98E 40.1 . . ?
H99F N9A H98E 153.9 . . ?
O15A C97A N9A 123.8(10) . . ?
O15A C97A H97A 118.1 . . ?
N9A C97A H97A 118.1 . . ?
C97B N9B C98 122.8(10) . . ?
C97B N9B C99 113.4(9) . . ?
C98 N9B C99 122.1(8) . . ?
C97B N9B H99B 76.2 . . ?
C98 N9B H99B 161.0 . . ?
C99 N9B H99B 40.1 . . ?
C97B N9B H98C 85.0 . . ?
C98 N9B H98C 40.7 . . ?
C99 N9B H98C 161.5 . . ?
H99B N9B H98C 155.1 . . ?
O15B C97B N9B 117.3(12) . . ?
O15B C97B H97B 121.4 . . ?
N9B C97B H97B 121.4 . . ?

loop_
_geom_bond_atom_site_label_1
_geom_bond_atom_site_label_2
_geom_bond_distance
_geom_bond_site_symmetry_2
_geom_bond_publ_flag
Fe1 O12 2.016(3) . ?
Fe1 O4 2.024(4) . ?
Fe1 O6 2.025(4) . ?
Fe1 O8 2.037(3) . ?
Fe1 O10 2.042(3) . ?
Fe1 O2 2.042(4) . ?
Fe2 O1 1.925(4) . ?
Fe2 O3 1.936(4) . ?
Fe2 O2 2.013(4) . ?
Fe2 O4 2.027(4) . ?
Fe2 N2 2.138(4) . ?
Fe2 N1 2.141(4) . ?
Fe3 O7 1.917(4) . ?
Fe3 O5 1.929(4) . ?
Fe3 O8 2.024(4) . ?
Fe3 O6 2.024(4) . ?
Fe3 N4 2.142(4) . ?
Fe3 N3 2.151(4) . ?
Fe4 O9 1.927(4) . ?
Fe4 O11 1.929(4) . ?
Fe4 O12 2.006(4) . ?
Fe4 O10 2.020(3) . ?
Fe4 N5 2.118(5) . ?
Fe4 N6 2.125(4) . ?
O1 C1 1.317(6) . ?
O2 C5 1.412(6) . ?
O3 C6 1.314(6) . ?
O4 C10 1.437(6) . ?
O5 C11 1.312(7) . ?
O6 C15 1.405(6) . ?
O7 C16 1.331(6) . ?
O8 C20 1.419(6) . ?
O9 C21 1.326(7) . ?
O10 C25 1.415(6) . ?
O11 C26 1.305(7) . ?
O12 C30 1.420(6) . ?
O13 C91 1.248(10) . ?
O14 C94 1.208(9) . ?
O16 C100 1.240(8) . ?
O17 C103 1.220(8) . ?
O18 H18B 0.9680 . ?
O18 H18A 0.9681 . ?
N1 C3 1.281(6) . ?
N1 C4 1.491(7) . ?
N2 C8 1.286(6) . ?
N2 C9 1.484(6) . ?
N3 C13 1.284(7) . ?
N3 C14 1.500(6) . ?
N4 C18 1.288(6) . ?
N4 C19 1.482(7) . ?
N5 C23 1.295(7) . ?
N5 C24 1.479(6) . ?
N6 C28 1.291(7) . ?
N6 C29 1.494(6) . ?
N7 C91 1.313(11) . ?
N7 C92 1.370(10) . ?
N7 C93 1.436(11) . ?
N8 C94 1.306(10) . ?
N8 C96 1.448(11) . ?
N8 C95 1.451(9) . ?
N10 C100 1.314(8) . ?
N10 C102 1.426(9) . ?
N10 C101 1.460(9) . ?
N11 C103 1.336(9) . ?
N11 C105 1.430(10) . ?
N11 C104 1.467(10) . ?
C1 C2 1.420(7) . ?
C1 C31 1.421(8) . ?
C2 C34 1.399(7) . ?
C2 C3 1.443(7) . ?
C3 H3 0.9300 . ?
C4 C35 1.518(7) . ?
C4 C5 1.524(7) . ?
C4 H4 0.9800 . ?
C5 H5A 0.9700 . ?
C5 H5B 0.9700 . ?
C6 C7 1.403(7) . ?
C6 C41 1.421(8) . ?
C7 C44 1.408(8) . ?
C7 C8 1.449(7) . ?
C8 H8 0.9300 . ?
C9 C45 1.508(7) . ?
C9 C10 1.536(7) . ?
C9 H9 0.9800 . ?
C10 H10A 0.9700 . ?
C10 H10B 0.9700 . ?
C11 C12 1.404(8) . ?
C11 C51 1.428(7) . ?
C12 C54 1.414(8) . ?
C12 C13 1.437(7) . ?
C13 H13 0.9300 . ?
C14 C55 1.505(7) . ?
C14 C15 1.515(7) . ?
C14 H14 0.9800 . ?
C15 H15A 0.9700 . ?
C15 H15B 0.9700 . ?
C16 C61 1.410(8) . ?
C16 C17 1.419(8) . ?
C17 C64 1.402(8) . ?
C17 C18 1.441(7) . ?
C18 H18 0.9300 . ?
C19 C65 1.518(7) . ?
C19 C20 1.522(7) . ?
C19 H19 0.9800 . ?
C20 H20A 0.9700 . ?
C20 H20B 0.9700 . ?
C21 C71 1.417(8) . ?
C21 C22 1.426(7) . ?
C22 C74 1.410(8) . ?
C22 C23 1.424(7) . ?
C23 H23 0.9300 . ?
C24 C75 1.507(7) . ?
C24 C25 1.551(7) . ?
C24 H24 0.9800 . ?
C25 H25A 0.9700 . ?
C25 H25B 0.9700 . ?
C26 C81 1.415(7) . ?
C26 C27 1.427(7) . ?
C27 C84 1.415(8) . ?
C27 C28 1.441(7) . ?
C28 H28 0.9300 . ?
C29 C85 1.523(7) . ?
C29 C30 1.523(7) . ?
C29 H29 0.9800 . ?
C30 H30A 0.9700 . ?
C30 H30B 0.9700 . ?
C31 C32 1.361(8) . ?
C31 H31 0.9300 . ?
C32 C33 1.411(9) . ?
C32 H32 0.9300 . ?
C33 C34 1.372(9) . ?
C33 H33 0.9300 . ?
C34 H34 0.9300 . ?
C35 C40 1.380(8) . ?
C35 C36 1.394(8) . ?
C36 C37 1.372(8) . ?
C36 H36 0.9300 . ?
C37 C38 1.376(9) . ?
C37 H37 0.9300 . ?
C38 C39 1.382(9) . ?
C38 H38 0.9300 . ?
C39 C40 1.381(8) . ?
C39 H39 0.9300 . ?
C40 H40 0.9300 . ?
C41 C42 1.378(9) . ?
C41 H41 0.9300 . ?
C42 C43 1.386(9) . ?
C42 H42 0.9300 . ?
C43 C44 1.367(8) . ?
C43 H43 0.9300 . ?
C44 H44 0.9300 . ?
C45 C46 1.378(8) . ?
C45 C50 1.388(9) . ?
C46 C47 1.412(9) . ?
C46 H46 0.9300 . ?
C47 C48 1.359(10) . ?
C47 H47 0.9300 . ?
C48 C49 1.392(10) . ?
C48 H48 0.9300 . ?
C49 C50 1.394(9) . ?
C49 H49 0.9300 . ?
C50 H50 0.9300 . ?
C51 C52 1.394(8) . ?
C51 H51 0.9300 . ?
C52 C53 1.393(9) . ?
C52 H52 0.9300 . ?
C53 C54 1.375(8) . ?
C53 H53 0.9300 . ?
C54 H54 0.9300 . ?
C55 C60 1.381(7) . ?
C55 C56 1.405(7) . ?
C56 C57 1.370(9) . ?
C56 H56 0.9300 . ?
C57 C58 1.379(9) . ?
C57 H57 0.9300 . ?
C58 C59 1.373(9) . ?
C58 H58 0.9300 . ?
C59 C60 1.389(8) . ?
C59 H59 0.9300 . ?
C60 H60 0.9300 . ?
C61 C62 1.364(8) . ?
C61 H61 0.9300 . ?
C62 C63 1.400(10) . ?
C62 H62 0.9300 . ?
C63 C64 1.372(8) . ?
C63 H63 0.9300 . ?
C64 H64 0.9300 . ?
C65 C66 1.374(9) . ?
C65 C70 1.380(9) . ?
C66 C67 1.400(8) . ?
C66 H66 0.9300 . ?
C67 C68 1.352(12) . ?
C67 H67 0.9300 . ?
C68 C69 1.384(12) . ?
C68 H68 0.9300 . ?
C69 C70 1.401(10) . ?
C69 H69 0.9300 . ?
C70 H70 0.9300 . ?
C71 C72 1.386(9) . ?
C71 H71 0.9300 . ?
C72 C73 1.401(10) . ?
C72 H72 0.9300 . ?
C73 C74 1.361(8) . ?
C73 H73 0.9300 . ?
C74 H74 0.9300 . ?
C75 C80 1.387(8) . ?
C75 C76 1.387(8) . ?
C76 C77 1.385(9) . ?
C76 H76 0.9300 . ?
C77 C78 1.370(10) . ?
C77 H77 0.9300 . ?
C78 C79 1.390(10) . ?
C78 H78 0.9300 . ?
C79 C80 1.397(8) . ?
C79 H79 0.9300 . ?
C80 H80 0.9300 . ?
C81 C82 1.373(9) . ?
C81 H81 0.9300 . ?
C82 C83 1.397(9) . ?
C82 H82 0.9300 . ?
C83 C84 1.362(8) . ?
C83 H83 0.9300 . ?
C84 H84 0.9300 . ?
C85 C90 1.382(8) . ?
C85 C86 1.405(8) . ?
C86 C87 1.395(8) . ?
C86 H86 0.9300 . ?
C87 C88 1.349(10) . ?
C87 H87 0.9300 . ?
C88 C89 1.368(11) . ?
C88 H88 0.9300 . ?
C89 C90 1.405(9) . ?
C89 H89 0.9300 . ?
C90 H90 0.9300 . ?
C91 H91 0.9300 . ?
C92 H92A 0.9600 . ?
C92 H92B 0.9600 . ?
C92 H92C 0.9600 . ?
C93 H93A 0.9600 . ?
C93 H93B 0.9600 . ?
C93 H93C 0.9600 . ?
C94 H94 0.9300 . ?
C95 H95A 0.9600 . ?
C95 H95B 0.9600 . ?
C95 H95C 0.9600 . ?
C96 H96A 0.9600 . ?
C96 H96B 0.9600 . ?
C96 H96C 0.9600 . ?
C100 H100 0.9300 . ?
C101 H10C 0.9600 . ?
C101 H10D 0.9600 . ?
C101 H10E 0.9600 . ?
C102 H10F 0.9600 . ?
C102 H10G 0.9600 . ?
C102 H10H 0.9600 . ?
C103 H103 0.9300 . ?
C104 H10I 0.9600 . ?
C104 H10J 0.9600 . ?
C104 H10K 0.9600 . ?
C105 H10L 0.9600 . ?
C105 H10M 0.9600 . ?
C105 H10N 0.9600 . ?
C99 N9A 1.403(8) . ?
C99 N9B 1.436(9) . ?
C99 H99A 0.9601 . ?
C99 H99B 0.9599 . ?
C99 H99C 0.9600 . ?
C99 H99D 0.9601 . ?
C99 H99E 0.9600 . ?
C99 H99F 0.9601 . ?
C98 N9B 1.413(8) . ?
C98 N9A 1.434(7) . ?
C98 H98A 0.9600 . ?
C98 H98B 0.9600 . ?
C98 H98C 0.9600 . ?
C98 H98D 0.9600 . ?
C98 H98E 0.9599 . ?
C98 H98F 0.9601 . ?
N9A C97A 1.352(6) . ?
N9A H99F 1.3371 . ?
N9A H98E 1.3624 . ?
O15A C97A 1.224(8) . ?
C97A H97A 0.9300 . ?
N9B C97B 1.357(7) . ?
N9B H99B 1.3571 . ?
N9B H98C 1.3417 . ?
O15B C97B 1.241(9) . ?
C97B H97B 0.9300 . ?

loop_
_geom_hbond_atom_site_label_D
_geom_hbond_atom_site_label_H
_geom_hbond_atom_site_label_A
_geom_hbond_distance_DH
_geom_hbond_distance_HA
_geom_hbond_distance_DA
_geom_hbond_angle_DHA
_geom_hbond_site_symmetry_A
O18 H18B O13 0.97 1.87 2.840(11) 178.9 2_756
O18 H18A O16 0.97 1.98 2.919(9) 163.3 1_655

loop_
_geom_torsion_atom_site_label_1
_geom_torsion_atom_site_label_2
_geom_torsion_atom_site_label_3
_geom_torsion_atom_site_label_4
_geom_torsion
_geom_torsion_site_symmetry_1
_geom_torsion_site_symmetry_2
_geom_torsion_site_symmetry_3
_geom_torsion_site_symmetry_4
_geom_torsion_publ_flag
O3 Fe2 O1 C1 86.9(5) . . . . ?
O2 Fe2 O1 C1 -49.1(7) . . . . ?
O4 Fe2 O1 C1 -108.1(5) . . . . ?
N2 Fe2 O1 C1 174.7(5) . . . . ?
N1 Fe2 O1 C1 -1.8(5) . . . . ?
O1 Fe2 O2 C5 84.6(5) . . . . ?
O3 Fe2 O2 C5 -52.5(3) . . . . ?
O4 Fe2 O2 C5 147.3(3) . . . . ?
N2 Fe2 O2 C5 -139.7(3) . . . . ?
N1 Fe2 O2 C5 35.7(3) . . . . ?
O1 Fe2 O2 Fe1 -59.4(4) . . . . ?
O3 Fe2 O2 Fe1 163.48(16) . . . . ?
O4 Fe2 O2 Fe1 3.31(15) . . . . ?
N2 Fe2 O2 Fe1 76.31(18) . . . . ?
N1 Fe2 O2 Fe1 -108.28(18) . . . . ?
O12 Fe1 O2 C5 151.1(4) . . . . ?
O4 Fe1 O2 C5 -138.6(4) . . . . ?
O6 Fe1 O2 C5 -1.6(4) . . . . ?
O8 Fe1 O2 C5 -65.3(4) . . . . ?
O10 Fe1 O2 C5 87.3(4) . . . . ?
O12 Fe1 O2 Fe2 -73.7(2) . . . . ?
O4 Fe1 O2 Fe2 -3.33(15) . . . . ?
O6 Fe1 O2 Fe2 133.59(17) . . . . ?
O8 Fe1 O2 Fe2 69.9(2) . . . . ?
O10 Fe1 O2 Fe2 -137.52(16) . . . . ?
O1 Fe2 O3 C6 115.4(5) . . . . ?
O2 Fe2 O3 C6 -81.1(5) . . . . ?
O4 Fe2 O3 C6 -21.0(8) . . . . ?
N2 Fe2 O3 C6 19.1(5) . . . . ?
N1 Fe2 O3 C6 -158.1(5) . . . . ?
O12 Fe1 O4 C10 5.1(4) . . . . ?
O6 Fe1 O4 C10 157.5(4) . . . . ?
O8 Fe1 O4 C10 92.6(4) . . . . ?
O10 Fe1 O4 C10 -61.3(5) . . . . ?
O2 Fe1 O4 C10 -133.4(4) . . . . ?
O12 Fe1 O4 Fe2 141.82(17) . . . . ?
O6 Fe1 O4 Fe2 -65.8(2) . . . . ?
O8 Fe1 O4 Fe2 -130.67(17) . . . . ?
O10 Fe1 O4 Fe2 75.5(2) . . . . ?
O2 Fe1 O4 Fe2 3.31(15) . . . . ?
O1 Fe2 O4 C10 -58.1(3) . . . . ?
O3 Fe2 O4 C10 79.5(5) . . . . ?
O2 Fe2 O4 C10 143.2(3) . . . . ?
N2 Fe2 O4 C10 38.2(3) . . . . ?
N1 Fe2 O4 C10 -145.8(3) . . . . ?
O1 Fe2 O4 Fe1 155.34(17) . . . . ?
O3 Fe2 O4 Fe1 -67.1(5) . . . . ?
O2 Fe2 O4 Fe1 -3.35(15) . . . . ?
N2 Fe2 O4 Fe1 -108.38(18) . . . . ?
N1 Fe2 O4 Fe1 67.62(19) . . . . ?
O7 Fe3 O5 C11 99.0(5) . . . . ?
O8 Fe3 O5 C11 -97.9(5) . . . . ?
O6 Fe3 O5 C11 -32.1(8) . . . . ?
N4 Fe3 O5 C11 -174.4(5) . . . . ?
N3 Fe3 O5 C11 4.1(5) . . . . ?
O7 Fe3 O6 C15 -57.8(3) . . . . ?
O5 Fe3 O6 C15 74.1(5) . . . . ?
O8 Fe3 O6 C15 144.7(3) . . . . ?
N4 Fe3 O6 C15 -145.4(3) . . . . ?
N3 Fe3 O6 C15 36.7(3) . . . . ?
O7 Fe3 O6 Fe1 154.38(17) . . . . ?
O5 Fe3 O6 Fe1 -73.7(4) . . . . ?
O8 Fe3 O6 Fe1 -3.11(16) . . . . ?
N4 Fe3 O6 Fe1 66.8(2) . . . . ?
N3 Fe3 O6 Fe1 -111.06(19) . . . . ?
O12 Fe1 O6 C15 -66.2(5) . . . . ?
O4 Fe1 O6 C15 152.1(4) . . . . ?
O8 Fe1 O6 C15 -136.6(4) . . . . ?
O10 Fe1 O6 C15 0.2(4) . . . . ?
O2 Fe1 O6 C15 88.2(4) . . . . ?
O12 Fe1 O6 Fe3 73.5(2) . . . . ?
O4 Fe1 O6 Fe3 -68.2(2) . . . . ?
O8 Fe1 O6 Fe3 3.10(16) . . . . ?
O10 Fe1 O6 Fe3 139.92(17) . . . . ?
O2 Fe1 O6 Fe3 -132.10(17) . . . . ?
O5 Fe3 O7 C16 89.3(5) . . . . ?
O8 Fe3 O7 C16 -47.7(7) . . . . ?
O6 Fe3 O7 C16 -107.6(5) . . . . ?
N4 Fe3 O7 C16 -2.0(5) . . . . ?
N3 Fe3 O7 C16 176.0(5) . . . . ?
O7 Fe3 O8 C20 83.2(5) . . . . ?
O5 Fe3 O8 C20 -54.1(3) . . . . ?
O6 Fe3 O8 C20 147.5(3) . . . . ?
N4 Fe3 O8 C20 35.9(3) . . . . ?
N3 Fe3 O8 C20 -141.5(3) . . . . ?
O7 Fe3 O8 Fe1 -61.2(4) . . . . ?
O5 Fe3 O8 Fe1 161.48(17) . . . . ?
O6 Fe3 O8 Fe1 3.09(16) . . . . ?
N4 Fe3 O8 Fe1 -108.52(19) . . . . ?
N3 Fe3 O8 Fe1 74.05(19) . . . . ?
O12 Fe1 O8 C20 85.3(4) . . . . ?
O4 Fe1 O8 C20 -3.2(4) . . . . ?
O6 Fe1 O8 C20 -139.4(4) . . . . ?
O10 Fe1 O8 C20 149.5(4) . . . . ?
O2 Fe1 O8 C20 -70.0(4) . . . . ?
O12 Fe1 O8 Fe3 -138.35(18) . . . . ?
O4 Fe1 O8 Fe3 133.15(17) . . . . ?
O6 Fe1 O8 Fe3 -3.09(16) . . . . ?
O10 Fe1 O8 Fe3 -74.1(2) . . . . ?
O2 Fe1 O8 Fe3 66.3(2) . . . . ?
O11 Fe4 O9 C21 96.5(5) . . . . ?
O12 Fe4 O9 C21 -98.4(5) . . . . ?
O10 Fe4 O9 C21 -40.1(7) . . . . ?
N5 Fe4 O9 C21 6.8(5) . . . . ?
N6 Fe4 O9 C21 -175.7(5) . . . . ?
O9 Fe4 O10 C25 85.8(5) . . . . ?
O11 Fe4 O10 C25 -51.5(3) . . . . ?
O12 Fe4 O10 C25 147.7(3) . . . . ?
N5 Fe4 O10 C25 37.5(3) . . . . ?
N6 Fe4 O10 C25 -139.0(3) . . . . ?
O9 Fe4 O10 Fe1 -58.6(4) . . . . ?
O11 Fe4 O10 Fe1 164.02(17) . . . . ?
O12 Fe4 O10 Fe1 3.26(16) . . . . ?
N5 Fe4 O10 Fe1 -107.00(18) . . . . ?
N6 Fe4 O10 Fe1 76.52(18) . . . . ?
O12 Fe1 O10 C25 -137.9(4) . . . . ?
O4 Fe1 O10 C25 -65.2(4) . . . . ?
O6 Fe1 O10 C25 87.6(4) . . . . ?
O8 Fe1 O10 C25 152.3(4) . . . . ?
O2 Fe1 O10 C25 0.9(4) . . . . ?
O12 Fe1 O10 Fe4 -3.25(16) . . . . ?
O4 Fe1 O10 Fe4 69.5(2) . . . . ?
O6 Fe1 O10 Fe4 -137.71(17) . . . . ?
O8 Fe1 O10 Fe4 -73.0(2) . . . . ?
O2 Fe1 O10 Fe4 135.58(17) . . . . ?
O9 Fe4 O11 C26 110.2(5) . . . . ?
O12 Fe4 O11 C26 -25.2(8) . . . . ?
O10 Fe4 O11 C26 -85.5(5) . . . . ?
N5 Fe4 O11 C26 -162.8(5) . . . . ?
N6 Fe4 O11 C26 14.1(5) . . . . ?
O9 Fe4 O12 C30 -57.3(3) . . . . ?
O11 Fe4 O12 C30 79.1(5) . . . . ?
O10 Fe4 O12 C30 143.1(3) . . . . ?
N5 Fe4 O12 C30 -145.3(3) . . . . ?
N6 Fe4 O12 C30 38.6(3) . . . . ?
O9 Fe4 O12 Fe1 156.30(18) . . . . ?
O11 Fe4 O12 Fe1 -67.3(5) . . . . ?
O10 Fe4 O12 Fe1 -3.33(16) . . . . ?
N5 Fe4 O12 Fe1 68.33(19) . . . . ?
N6 Fe4 O12 Fe1 -107.76(19) . . . . ?
O4 Fe1 O12 C30 91.6(4) . . . . ?
O6 Fe1 O12 C30 -61.5(5) . . . . ?
O8 Fe1 O12 C30 2.8(4) . . . . ?
O10 Fe1 O12 C30 -134.4(4) . . . . ?
O2 Fe1 O12 C30 156.3(4) . . . . ?
O4 Fe1 O12 Fe4 -130.72(18) . . . . ?
O6 Fe1 O12 Fe4 76.2(2) . . . . ?
O8 Fe1 O12 Fe4 140.50(18) . . . . ?
O10 Fe1 O12 Fe4 3.30(16) . . . . ?
O2 Fe1 O12 Fe4 -66.0(3) . . . . ?
O1 Fe2 N1 C3 3.7(5) . . . . ?
O3 Fe2 N1 C3 -98.7(5) . . . . ?
O2 Fe2 N1 C3 165.8(5) . . . . ?
O4 Fe2 N1 C3 96.8(5) . . . . ?
N2 Fe2 N1 C3 -132.5(19) . . . . ?
O1 Fe2 N1 C4 -174.8(4) . . . . ?
O3 Fe2 N1 C4 82.8(4) . . . . ?
O2 Fe2 N1 C4 -12.7(3) . . . . ?
O4 Fe2 N1 C4 -81.7(4) . . . . ?
N2 Fe2 N1 C4 49(2) . . . . ?
O1 Fe2 N2 C8 -114.8(5) . . . . ?
O3 Fe2 N2 C8 -12.7(5) . . . . ?
O2 Fe2 N2 C8 81.9(5) . . . . ?
O4 Fe2 N2 C8 152.8(5) . . . . ?
N1 Fe2 N2 C8 21(2) . . . . ?
O1 Fe2 N2 C9 76.9(4) . . . . ?
O3 Fe2 N2 C9 179.0(4) . . . . ?
O2 Fe2 N2 C9 -86.4(3) . . . . ?
O4 Fe2 N2 C9 -15.5(3) . . . . ?
N1 Fe2 N2 C9 -147.2(19) . . . . ?
O7 Fe3 N3 C13 -110.5(4) . . . . ?
O5 Fe3 N3 C13 -10.7(4) . . . . ?
O8 Fe3 N3 C13 86.9(4) . . . . ?
O6 Fe3 N3 C13 155.7(4) . . . . ?
N4 Fe3 N3 C13 23(4) . . . . ?
O7 Fe3 N3 C14 80.5(3) . . . . ?
O5 Fe3 N3 C14 -179.7(3) . . . . ?
O8 Fe3 N3 C14 -82.1(3) . . . . ?
O6 Fe3 N3 C14 -13.3(3) . . . . ?
N4 Fe3 N3 C14 -146(3) . . . . ?
O7 Fe3 N4 C18 0.9(5) . . . . ?
O5 Fe3 N4 C18 -99.2(5) . . . . ?
O8 Fe3 N4 C18 162.7(5) . . . . ?
O6 Fe3 N4 C18 95.0(5) . . . . ?
N3 Fe3 N4 C18 -133(3) . . . . ?
O7 Fe3 N4 C19 -174.4(4) . . . . ?
O5 Fe3 N4 C19 85.5(4) . . . . ?
O8 Fe3 N4 C19 -12.6(3) . . . . ?
O6 Fe3 N4 C19 -80.3(4) . . . . ?
N3 Fe3 N4 C19 52(4) . . . . ?
O9 Fe4 N5 C23 -0.7(4) . . . . ?
O11 Fe4 N5 C23 -102.0(5) . . . . ?
O12 Fe4 N5 C23 92.8(5) . . . . ?
O10 Fe4 N5 C23 162.2(5) . . . . ?
N6 Fe4 N5 C23 -147(2) . . . . ?
O9 Fe4 N5 C24 -179.0(4) . . . . ?
O11 Fe4 N5 C24 79.7(4) . . . . ?
O12 Fe4 N5 C24 -85.5(3) . . . . ?
O10 Fe4 N5 C24 -16.1(3) . . . . ?
N6 Fe4 N5 C24 35(2) . . . . ?
O9 Fe4 N6 C28 -114.7(4) . . . . ?
O11 Fe4 N6 C28 -13.6(4) . . . . ?
O12 Fe4 N6 C28 152.6(4) . . . . ?
O10 Fe4 N6 C28 81.6(4) . . . . ?
N5 Fe4 N6 C28 31(2) . . . . ?
O9 Fe4 N6 C29 76.8(3) . . . . ?
O11 Fe4 N6 C29 177.9(3) . . . . ?
O12 Fe4 N6 C29 -15.9(3) . . . . ?
O10 Fe4 N6 C29 -86.9(3) . . . . ?
N5 Fe4 N6 C29 -138(2) . . . . ?
Fe2 O1 C1 C2 -0.2(9) . . . . ?
Fe2 O1 C1 C31 179.0(4) . . . . ?
O1 C1 C2 C34 -179.7(5) . . . . ?
C31 C1 C2 C34 1.1(8) . . . . ?
O1 C1 C2 C3 1.5(9) . . . . ?
C31 C1 C2 C3 -177.7(5) . . . . ?
C4 N1 C3 C2 174.6(5) . . . . ?
Fe2 N1 C3 C2 -3.8(8) . . . . ?
C34 C2 C3 N1 -178.1(6) . . . . ?
C1 C2 C3 N1 0.7(9) . . . . ?
C3 N1 C4 C35 46.7(7) . . . . ?
Fe2 N1 C4 C35 -134.7(4) . . . . ?
C3 N1 C4 C5 171.1(5) . . . . ?
Fe2 N1 C4 C5 -10.3(5) . . . . ?
Fe2 O2 C5 C4 -53.3(5) . . . . ?
Fe1 O2 C5 C4 80.2(5) . . . . ?
N1 C4 C5 O2 39.3(6) . . . . ?
C35 C4 C5 O2 166.1(4) . . . . ?
Fe2 O3 C6 C7 -17.8(9) . . . . ?
Fe2 O3 C6 C41 160.8(4) . . . . ?
O3 C6 C7 C44 -179.4(5) . . . . ?
C41 C6 C7 C44 2.0(9) . . . . ?
O3 C6 C7 C8 2.9(9) . . . . ?
C41 C6 C7 C8 -175.7(5) . . . . ?
C9 N2 C8 C7 173.8(5) . . . . ?
Fe2 N2 C8 C7 6.0(8) . . . . ?
C6 C7 C8 N2 2.0(9) . . . . ?
C44 C7 C8 N2 -175.8(5) . . . . ?
C8 N2 C9 C45 57.7(6) . . . . ?
Fe2 N2 C9 C45 -133.1(4) . . . . ?
C8 N2 C9 C10 -177.5(5) . . . . ?
Fe2 N2 C9 C10 -8.3(5) . . . . ?
Fe1 O4 C10 C9 81.0(5) . . . . ?
Fe2 O4 C10 C9 -54.4(4) . . . . ?
N2 C9 C10 O4 38.7(5) . . . . ?
C45 C9 C10 O4 163.6(4) . . . . ?
Fe3 O5 C11 C12 2.7(9) . . . . ?
Fe3 O5 C11 C51 -176.1(4) . . . . ?
O5 C11 C12 C54 177.7(5) . . . . ?
C51 C11 C12 C54 -3.5(8) . . . . ?
O5 C11 C12 C13 -6.1(9) . . . . ?
C51 C11 C12 C13 172.7(5) . . . . ?
C14 N3 C13 C12 179.8(4) . . . . ?
Fe3 N3 C13 C12 11.2(7) . . . . ?
C11 C12 C13 N3 -1.5(8) . . . . ?
C54 C12 C13 N3 174.7(5) . . . . ?
C13 N3 C14 C55 57.1(6) . . . . ?
Fe3 N3 C14 C55 -133.0(4) . . . . ?
C13 N3 C14 C15 -179.9(4) . . . . ?
Fe3 N3 C14 C15 -10.0(5) . . . . ?
Fe3 O6 C15 C14 -54.6(4) . . . . ?
Fe1 O6 C15 C14 83.7(5) . . . . ?
N3 C14 C15 O6 39.5(5) . . . . ?
C55 C14 C15 O6 164.4(4) . . . . ?
Fe3 O7 C16 C61 -178.5(4) . . . . ?
Fe3 O7 C16 C17 1.6(8) . . . . ?
O7 C16 C17 C64 178.6(5) . . . . ?
C61 C16 C17 C64 -1.2(8) . . . . ?
O7 C16 C17 C18 0.6(9) . . . . ?
C61 C16 C17 C18 -179.2(5) . . . . ?
C19 N4 C18 C17 175.7(5) . . . . ?
Fe3 N4 C18 C17 0.5(8) . . . . ?
C64 C17 C18 N4 -179.7(6) . . . . ?
C16 C17 C18 N4 -1.6(9) . . . . ?
C18 N4 C19 C65 49.1(7) . . . . ?
Fe3 N4 C19 C65 -135.2(4) . . . . ?
C18 N4 C19 C20 173.5(5) . . . . ?
Fe3 N4 C19 C20 -10.8(5) . . . . ?
Fe3 O8 C20 C19 -53.6(5) . . . . ?
Fe1 O8 C20 C19 81.1(5) . . . . ?
N4 C19 C20 O8 39.6(5) . . . . ?
C65 C19 C20 O8 166.6(5) . . . . ?
Fe4 O9 C21 C71 170.3(4) . . . . ?
Fe4 O9 C21 C22 -9.2(8) . . . . ?
O9 C21 C22 C74 179.6(5) . . . . ?
C71 C21 C22 C74 0.2(8) . . . . ?
O9 C21 C22 C23 3.7(9) . . . . ?
C71 C21 C22 C23 -175.8(5) . . . . ?
C24 N5 C23 C22 175.3(5) . . . . ?
Fe4 N5 C23 C22 -2.9(8) . . . . ?
C74 C22 C23 N5 -173.8(6) . . . . ?
C21 C22 C23 N5 2.2(9) . . . . ?
C23 N5 C24 C75 51.0(7) . . . . ?
Fe4 N5 C24 C75 -130.6(4) . . . . ?
C23 N5 C24 C25 175.5(4) . . . . ?
Fe4 N5 C24 C25 -6.1(5) . . . . ?
Fe4 O10 C25 C24 -52.3(5) . . . . ?
Fe1 O10 C25 C24 80.6(5) . . . . ?
N5 C24 C25 O10 36.3(5) . . . . ?
C75 C24 C25 O10 161.8(4) . . . . ?
Fe4 O11 C26 C81 170.5(4) . . . . ?
Fe4 O11 C26 C27 -9.8(8) . . . . ?
O11 C26 C27 C84 179.2(5) . . . . ?
C81 C26 C27 C84 -1.1(8) . . . . ?
O11 C26 C27 C28 -1.0(8) . . . . ?
C81 C26 C27 C28 178.7(5) . . . . ?
C29 N6 C28 C27 177.8(4) . . . . ?
Fe4 N6 C28 C27 9.9(7) . . . . ?
C84 C27 C28 N6 179.7(5) . . . . ?
C26 C27 C28 N6 0.0(8) . . . . ?
C28 N6 C29 C85 58.2(6) . . . . ?
Fe4 N6 C29 C85 -132.3(4) . . . . ?
C28 N6 C29 C30 -177.0(4) . . . . ?
Fe4 N6 C29 C30 -7.5(5) . . . . ?
Fe4 O12 C30 C29 -54.4(4) . . . . ?
Fe1 O12 C30 C29 82.0(5) . . . . ?
N6 C29 C30 O12 37.9(5) . . . . ?
C85 C29 C30 O12 163.1(4) . . . . ?
O1 C1 C31 C32 -179.2(6) . . . . ?
C2 C1 C31 C32 0.0(9) . . . . ?
C1 C31 C32 C33 -1.3(10) . . . . ?
C31 C32 C33 C34 1.3(11) . . . . ?
C32 C33 C34 C2 -0.1(10) . . . . ?
C1 C2 C34 C33 -1.1(9) . . . . ?
C3 C2 C34 C33 177.8(6) . . . . ?
N1 C4 C35 C40 -127.6(6) . . . . ?
C5 C4 C35 C40 111.0(6) . . . . ?
N1 C4 C35 C36 55.8(7) . . . . ?
C5 C4 C35 C36 -65.6(7) . . . . ?
C40 C35 C36 C37 -1.4(9) . . . . ?
C4 C35 C36 C37 175.2(5) . . . . ?
C35 C36 C37 C38 2.0(10) . . . . ?
C36 C37 C38 C39 -1.8(10) . . . . ?
C37 C38 C39 C40 1.2(11) . . . . ?
C36 C35 C40 C39 0.8(10) . . . . ?
C4 C35 C40 C39 -176.0(6) . . . . ?
C38 C39 C40 C35 -0.7(11) . . . . ?
O3 C6 C41 C42 -179.2(6) . . . . ?
C7 C6 C41 C42 -0.5(9) . . . . ?
C6 C41 C42 C43 -0.3(10) . . . . ?
C41 C42 C43 C44 -0.6(10) . . . . ?
C42 C43 C44 C7 2.3(10) . . . . ?
C6 C7 C44 C43 -3.0(9) . . . . ?
C8 C7 C44 C43 174.9(6) . . . . ?
N2 C9 C45 C46 -132.3(5) . . . . ?
C10 C9 C45 C46 106.1(6) . . . . ?
N2 C9 C45 C50 46.7(7) . . . . ?
C10 C9 C45 C50 -74.9(7) . . . . ?
C50 C45 C46 C47 -1.5(9) . . . . ?
C9 C45 C46 C47 177.5(6) . . . . ?
C45 C46 C47 C48 0.8(10) . . . . ?
C46 C47 C48 C49 0.1(11) . . . . ?
C47 C48 C49 C50 -0.3(11) . . . . ?
C46 C45 C50 C49 1.3(10) . . . . ?
C9 C45 C50 C49 -177.7(6) . . . . ?
C48 C49 C50 C45 -0.4(11) . . . . ?
O5 C11 C51 C52 -178.9(5) . . . . ?
C12 C11 C51 C52 2.2(8) . . . . ?
C11 C51 C52 C53 1.4(9) . . . . ?
C51 C52 C53 C54 -3.7(9) . . . . ?
C52 C53 C54 C12 2.4(9) . . . . ?
C11 C12 C54 C53 1.2(8) . . . . ?
C13 C12 C54 C53 -175.1(5) . . . . ?
N3 C14 C55 C60 57.0(7) . . . . ?
C15 C14 C55 C60 -62.9(7) . . . . ?
N3 C14 C55 C56 -127.5(5) . . . . ?
C15 C14 C55 C56 112.6(6) . . . . ?
C60 C55 C56 C57 -0.8(9) . . . . ?
C14 C55 C56 C57 -176.5(6) . . . . ?
C55 C56 C57 C58 1.1(10) . . . . ?
C56 C57 C58 C59 -1.8(11) . . . . ?
C57 C58 C59 C60 2.4(11) . . . . ?
C56 C55 C60 C59 1.4(9) . . . . ?
C14 C55 C60 C59 177.0(5) . . . . ?
C58 C59 C60 C55 -2.2(10) . . . . ?
O7 C16 C61 C62 -178.1(6) . . . . ?
C17 C16 C61 C62 1.8(9) . . . . ?
C16 C61 C62 C63 -1.4(10) . . . . ?
C61 C62 C63 C64 0.3(11) . . . . ?
C62 C63 C64 C17 0.3(10) . . . . ?
C16 C17 C64 C63 0.2(9) . . . . ?
C18 C17 C64 C63 178.3(6) . . . . ?
N4 C19 C65 C66 -120.0(6) . . . . ?
C20 C19 C65 C66 118.5(6) . . . . ?
N4 C19 C65 C70 61.5(7) . . . . ?
C20 C19 C65 C70 -60.0(7) . . . . ?
C70 C65 C66 C67 3.2(10) . . . . ?
C19 C65 C66 C67 -175.3(6) . . . . ?
C65 C66 C67 C68 -2.0(11) . . . . ?
C66 C67 C68 C69 0.0(13) . . . . ?
C67 C68 C69 C70 0.7(13) . . . . ?
C66 C65 C70 C69 -2.5(10) . . . . ?
C19 C65 C70 C69 176.1(6) . . . . ?
C68 C69 C70 C65 0.5(12) . . . . ?
O9 C21 C71 C72 -177.2(6) . . . . ?
C22 C21 C71 C72 2.3(9) . . . . ?
C21 C71 C72 C73 -3.4(11) . . . . ?
C71 C72 C73 C74 1.9(11) . . . . ?
C72 C73 C74 C22 0.8(11) . . . . ?
C23 C22 C74 C73 174.5(6) . . . . ?
C21 C22 C74 C73 -1.7(10) . . . . ?
N5 C24 C75 C80 43.9(8) . . . . ?
C25 C24 C75 C80 -77.3(7) . . . . ?
N5 C24 C75 C76 -136.7(6) . . . . ?
C25 C24 C75 C76 102.2(6) . . . . ?
C80 C75 C76 C77 -2.0(10) . . . . ?
C24 C75 C76 C77 178.5(6) . . . . ?
C75 C76 C77 C78 2.2(11) . . . . ?
C76 C77 C78 C79 -2.1(12) . . . . ?
C77 C78 C79 C80 1.7(11) . . . . ?
C76 C75 C80 C79 1.7(10) . . . . ?
C24 C75 C80 C79 -178.8(6) . . . . ?
C78 C79 C80 C75 -1.5(10) . . . . ?
O11 C26 C81 C82 179.5(6) . . . . ?
C27 C26 C81 C82 -0.2(9) . . . . ?
C26 C81 C82 C83 1.6(10) . . . . ?
C81 C82 C83 C84 -1.7(10) . . . . ?
C82 C83 C84 C27 0.4(9) . . . . ?
C26 C27 C84 C83 1.0(8) . . . . ?
C28 C27 C84 C83 -178.8(5) . . . . ?
N6 C29 C85 C90 -118.7(6) . . . . ?
C30 C29 C85 C90 119.5(6) . . . . ?
N6 C29 C85 C86 62.3(7) . . . . ?
C30 C29 C85 C86 -59.6(7) . . . . ?
C90 C85 C86 C87 -0.5(9) . . . . ?
C29 C85 C86 C87 178.5(5) . . . . ?
C85 C86 C87 C88 -0.3(10) . . . . ?
C86 C87 C88 C89 1.5(12) . . . . ?
C87 C88 C89 C90 -1.9(12) . . . . ?
C86 C85 C90 C89 0.1(9) . . . . ?
C29 C85 C90 C89 -178.9(6) . . . . ?
C88 C89 C90 C85 1.1(11) . . . . ?
C92 N7 C91 O13 2.9(16) . . . . ?
C93 N7 C91 O13 -173.9(9) . . . . ?
C96 N8 C94 O14 176.9(12) . . . . ?
C95 N8 C94 O14 6.6(18) . . . . ?
C102 N10 C100 O16 -0.3(12) . . . . ?
C101 N10 C100 O16 -179.6(7) . . . . ?
C105 N11 C103 O17 1.8(12) . . . . ?
C104 N11 C103 O17 -175.4(8) . . . . ?
N9B C99 N9A C97A 145.9(16) . . . . ?
N9B C99 N9A C98 -25.8(12) . . . . ?
N9B C98 N9A C97A -145.0(17) . . . . ?
N9B C98 N9A C99 26.3(12) . . . . ?
C99 N9A C97A O15A 3(2) . . . . ?
C98 N9A C97A O15A 174.4(13) . . . . ?
N9A C98 N9B C97B 170(2) . . . . ?
N9A C98 N9B C99 -25.4(11) . . . . ?
N9A C99 N9B C97B -169(2) . . . . ?
N9A C99 N9B C98 25.9(12) . . . . ?
C98 N9B C97B O15B 173.6(17) . . . . ?
C99 N9B C97B O15B 8(3) . . . . ?
